data_4114130
loop_
_publ_author_name
'Xiaodong Shi'
'Katherine M. Mullaugh'
'James C. Fettinger'
'Yun Jiang'
'Steven A. Hofstadler'
'Jeffery T. Davis'

_publ_section_title
;
 Lipophilic G-Quadruplexes Are Self-Assembled Ion Pair Receptors, and the
 Bound Anion Modulates the Kinetic Stability of These Complexes
;
_journal_name_full 'Journal of the American Chemical Society'
_journal_page_first 10830
_journal_page_last 10841
_journal_paper_doi 10.1021/ja035267n
_journal_volume 125
_journal_year 2003
_chemical_formula_sum 'C356 H569 Ba2 Cl6 N99 O109 Si16'
_chemical_formula_weight 8916.92
_chemical_name_systematic
; 
 ? 
;
_space_group_IT_number 79
_symmetry_cell_setting tetragonal
_symmetry_space_group_name_Hall 'I 4'
_symmetry_space_group_name_H-M 'I 4'
_atom_sites_solution_hydrogens geom
_atom_sites_solution_primary direct
_atom_sites_solution_secondary difmap
_audit_creation_method SHELXL-97
_cell_angle_alpha 90.00
_cell_angle_beta 90.00
_cell_angle_gamma 90.00
_cell_formula_units_Z 2
_cell_length_a 30.7970(8)
_cell_length_b 30.7970(8)
_cell_length_c 25.8915(13)
_cell_measurement_reflns_used 9834
_cell_measurement_temperature 193(2)
_cell_measurement_theta_max 26.93
_cell_measurement_theta_min 2.13
_cell_volume 24556.9(15)
_computing_cell_refinement 'Bruker SMART'
_computing_data_collection 'Bruker SMART'
_computing_data_reduction 'Bruker SAINT'
_computing_molecular_graphics 'Bruker SHELXTL'
_computing_publication_material 'Bruker SHELXTL'
_computing_structure_refinement 'SHELXL-97 (Sheldrick, 1997)'
_computing_structure_solution 'SHELXS-97 (Sheldrick, 1990)'
_diffrn_ambient_temperature 193(2)
_diffrn_measured_fraction_theta_full 0.999
_diffrn_measured_fraction_theta_max 0.999
_diffrn_measurement_device_type 'CCD area detector'
_diffrn_measurement_method 'phi and omega scans'
_diffrn_radiation_monochromator graphite
_diffrn_radiation_source 'fine-focus sealed tube'
_diffrn_radiation_type MoK\a
_diffrn_radiation_wavelength 0.71073
_diffrn_reflns_av_R_equivalents 0.0350
_diffrn_reflns_av_sigmaI/netI 0.0205
_diffrn_reflns_limit_h_max 40
_diffrn_reflns_limit_h_min -40
_diffrn_reflns_limit_k_max 40
_diffrn_reflns_limit_k_min -39
_diffrn_reflns_limit_l_max 33
_diffrn_reflns_limit_l_min -33
_diffrn_reflns_number 231632
_diffrn_reflns_theta_full 27.50
_diffrn_reflns_theta_max 27.50
_diffrn_reflns_theta_min 2.44
_diffrn_standards_decay_% 0
_exptl_absorpt_coefficient_mu 0.312
_exptl_absorpt_correction_T_max 0.8547
_exptl_absorpt_correction_T_min 0.8473
_exptl_absorpt_correction_type 'empirical, SADABS'
_exptl_crystal_colour Orange
_exptl_crystal_density_diffrn 1.206
_exptl_crystal_density_meas 0
_exptl_crystal_description Block
_exptl_crystal_F_000 9416
_exptl_crystal_size_max 0.55
_exptl_crystal_size_mid 0.55
_exptl_crystal_size_min 0.52
_refine_diff_density_max 0.862
_refine_diff_density_min -1.350
_refine_diff_density_rms 0.086
_refine_ls_abs_structure_details 'Flack H D (1983), Acta Cryst. A39, 876-881'
_refine_ls_abs_structure_Flack -0.048(10)
_refine_ls_extinction_method none
_refine_ls_goodness_of_fit_ref 1.102
_refine_ls_hydrogen_treatment mixed
_refine_ls_matrix_type full
_refine_ls_number_parameters 1370
_refine_ls_number_reflns 28195
_refine_ls_number_restraints 62
_refine_ls_restrained_S_all 1.108
_refine_ls_R_factor_all 0.0798
_refine_ls_R_factor_gt 0.0595
_refine_ls_shift/su_max 0.000
_refine_ls_shift/su_mean 0.000
_refine_ls_structure_factor_coef Fsqd
_refine_ls_weighting_details 'calc w=1/[\s^2^(Fo^2^)+(0.1147P)^2^+22.8532P] where P=(Fo^2^+2Fc^2^)/3'
_refine_ls_weighting_scheme calc
_refine_ls_wR_factor_gt 0.1594
_refine_ls_wR_factor_ref 0.1816
_reflns_number_gt 23974
_reflns_number_total 28195
_reflns_threshold_expression >2sigma(I)
_cod_data_source_file ja035267nsi20030321_055942.cif
_cod_data_source_block 914aff
_cod_original_sg_symbol_H-M 'I -4'
_cod_database_code 4114130

loop_
_symmetry_equiv_pos_as_xyz
'x, y, z'
'-x, -y, z'
'-y, x, z'
'y, -x, z'
'x+1/2, y+1/2, z+1/2'
'-x+1/2, -y+1/2, z+1/2'
'-y+1/2, x+1/2, z+1/2'
'y+1/2, -x+1/2, z+1/2'

loop_
_atom_site_label
_atom_site_type_symbol
_atom_site_fract_x
_atom_site_fract_y
_atom_site_fract_z
_atom_site_U_iso_or_equiv
_atom_site_adp_type
_atom_site_occupancy
_atom_site_symmetry_multiplicity
_atom_site_calc_flag
_atom_site_refinement_flags
_atom_site_disorder_assembly
_atom_site_disorder_group
Ba1 Ba 0.5000 0.5000 0.257234(14) 0.03653(10) Uani 1 4 d S . .
C1 C 0.33739(12) 0.51199(12) 0.31970(14) 0.0417(7) Uani 1 1 d . . .
N1 N 0.38268(11) 0.51480(11) 0.31944(13) 0.0426(7) Uani 1 1 d . . .
H1 H 0.3973 0.4903 0.3202 0.051 Uiso 1 1 calc R . .
O1 O 0.44669(8) 0.55199(8) 0.31669(11) 0.0431(5) Uani 1 1 d . . .
C2 C 0.33461(13) 0.58416(14) 0.31995(15) 0.0443(8) Uani 1 1 d . . .
N2 N 0.32007(11) 0.47271(12) 0.32006(16) 0.0512(8) Uani 1 1 d . . .
H2A H 0.2917 0.4696 0.3209 0.061 Uiso 1 1 calc R . .
H2B H 0.3369 0.4497 0.3195 0.061 Uiso 1 1 calc R . .
O2 O 0.26215(11) 0.65503(11) 0.37295(14) 0.0616(8) Uani 1 1 d . A .
C3 C 0.37925(12) 0.58997(12) 0.31893(16) 0.0446(8) Uani 1 1 d . . .
N3 N 0.31240(11) 0.54689(11) 0.32060(15) 0.0465(7) Uani 1 1 d . . .
O3 O 0.20449(11) 0.63053(14) 0.27886(16) 0.0724(10) Uani 1 1 d . . .
C4 C 0.40638(11) 0.55274(12) 0.31816(13) 0.0392(7) Uani 1 1 d . . .
N4 N 0.39026(11) 0.63368(12) 0.31747(15) 0.0512(8) Uani 1 1 d . . .
O4 O 0.17251(11) 0.61145(15) 0.35247(17) 0.0752(10) Uani 1 1 d . . .
C5 C 0.35241(14) 0.65316(13) 0.31746(19) 0.0528(9) Uani 1 1 d . . .
H5 H 0.3493 0.6838 0.3169 0.063 Uiso 1 1 calc R . .
N5 N 0.31771(11) 0.62537(11) 0.31833(15) 0.0489(7) Uani 1 1 d . . .
O5 O 0.29056(17) 0.62033(16) 0.47044(15) 0.0871(12) Uani 1 1 d . . .
C6 C 0.27216(14) 0.64146(14) 0.32174(18) 0.0533(9) Uani 1 1 d . . .
H6 H 0.2692 0.6671 0.2983 0.064 Uiso 1 1 calc R . .
C7 C 0.23775(13) 0.60872(15) 0.30718(18) 0.0533(9) Uani 1 1 d . . .
H7 H 0.2499 0.5833 0.2881 0.064 Uiso 1 1 calc R . .
C8 C 0.21692(15) 0.59593(17) 0.3579(2) 0.0605(10) Uani 1 1 d . A .
H8 H 0.2183 0.5639 0.3641 0.073 Uiso 1 1 calc R . .
C9 C 0.16371(16) 0.61659(18) 0.3000(2) 0.0677(13) Uani 1 1 d . . .
C10 C 0.1488(2) 0.5751(2) 0.2751(3) 0.090(2) Uani 1 1 d . . .
H10A H 0.1425 0.5803 0.2385 0.134 Uiso 1 1 calc R . .
H10B H 0.1224 0.5647 0.2924 0.134 Uiso 1 1 calc R . .
H10C H 0.1716 0.5531 0.2781 0.134 Uiso 1 1 calc R . .
C11 C 0.13182(19) 0.6535(2) 0.2934(3) 0.091(2) Uani 1 1 d . . .
H11A H 0.1248 0.6569 0.2567 0.136 Uiso 1 1 calc R . .
H11B H 0.1447 0.6804 0.3065 0.136 Uiso 1 1 calc R . .
H11C H 0.1052 0.6470 0.3127 0.136 Uiso 1 1 calc R . .
C12 C 0.23978(17) 0.62121(17) 0.3992(2) 0.0650(12) Uani 1 1 d . . .
H12 H 0.2173 0.6347 0.4220 0.078 Uiso 1 1 calc R A .
C13 C 0.2696(2) 0.59374(19) 0.4326(2) 0.0717(13) Uani 1 1 d . A .
H13A H 0.2525 0.5708 0.4501 0.086 Uiso 1 1 calc R . .
H13B H 0.2917 0.5795 0.4107 0.086 Uiso 1 1 calc R . .
Si1 Si 0.28860(10) 0.60961(10) 0.53186(11) 0.0804(6) Uiso 0.67 1 d P A 1
C14 C 0.3297(8) 0.5692(8) 0.5453(10) 0.177(8) Uiso 0.67 1 d P A 1
H14A H 0.3575 0.5786 0.5307 0.266 Uiso 0.67 1 calc PR A 1
H14B H 0.3212 0.5415 0.5296 0.266 Uiso 0.67 1 calc PR A 1
H14C H 0.3327 0.5655 0.5827 0.266 Uiso 0.67 1 calc PR A 1
C15 C 0.2395(4) 0.5888(5) 0.5515(5) 0.151(4) Uiso 0.67 1 d P A 1
H15A H 0.2346 0.5606 0.5349 0.227 Uiso 0.67 1 calc PR A 1
H15B H 0.2162 0.6089 0.5418 0.227 Uiso 0.67 1 calc PR A 1
H15C H 0.2397 0.5851 0.5891 0.227 Uiso 0.67 1 calc PR A 1
C16 C 0.2978(4) 0.6636(4) 0.5618(5) 0.094(3) Uiso 0.67 1 d P A 1
C17 C 0.2602(7) 0.6931(7) 0.5494(8) 0.147(6) Uiso 0.67 1 d P A 1
H17A H 0.2329 0.6788 0.5588 0.221 Uiso 0.67 1 calc PR A 1
H17B H 0.2602 0.6997 0.5124 0.221 Uiso 0.67 1 calc PR A 1
H17C H 0.2631 0.7202 0.5690 0.221 Uiso 0.67 1 calc PR A 1
C18 C 0.3018(5) 0.6599(5) 0.6257(7) 0.171(5) Uiso 0.67 1 d P A 1
H18A H 0.3247 0.6391 0.6346 0.256 Uiso 0.67 1 calc PR A 1
H18B H 0.2741 0.6499 0.6400 0.256 Uiso 0.67 1 calc PR A 1
H18C H 0.3090 0.6884 0.6401 0.256 Uiso 0.67 1 calc PR A 1
C19 C 0.3410(5) 0.6862(5) 0.5435(6) 0.161(5) Uiso 0.67 1 d P A 1
H19A H 0.3655 0.6667 0.5496 0.241 Uiso 0.67 1 calc PR A 1
H19B H 0.3452 0.7131 0.5631 0.241 Uiso 0.67 1 calc PR A 1
H19C H 0.3390 0.6929 0.5066 0.241 Uiso 0.67 1 calc PR A 1
Si1A Si 0.27425(19) 0.63747(19) 0.5294(2) 0.0785(12) Uiso 0.33 1 d P A 2
C14A C 0.2423(8) 0.6871(7) 0.5267(9) 0.087(5) Uiso 0.33 1 d P A 2
H14D H 0.2615 0.7117 0.5193 0.131 Uiso 0.33 1 calc PR A 2
H14E H 0.2278 0.6917 0.5599 0.131 Uiso 0.33 1 calc PR A 2
H14F H 0.2205 0.6846 0.4993 0.131 Uiso 0.33 1 calc PR A 2
C15A C 0.2395(4) 0.5888(5) 0.5515(5) 0.151(4) Uiso 0.33 1 d P A 2
H15D H 0.2578 0.5629 0.5543 0.227 Uiso 0.33 1 calc PR A 2
H15E H 0.2164 0.5836 0.5263 0.227 Uiso 0.33 1 calc PR A 2
H15F H 0.2266 0.5952 0.5853 0.227 Uiso 0.33 1 calc PR A 2
C16A C 0.3205(8) 0.6502(8) 0.5680(9) 0.088(5) Uiso 0.33 1 d P A 2
C17A C 0.3534(9) 0.6061(9) 0.5768(11) 0.106(7) Uiso 0.33 1 d P A 2
H17A H 0.3363 0.5820 0.5911 0.159 Uiso 0.33 1 calc PR A 2
H17B H 0.3768 0.6136 0.6008 0.159 Uiso 0.33 1 calc PR A 2
H17C H 0.3658 0.5973 0.5436 0.159 Uiso 0.33 1 calc PR A 2
C18A C 0.3018(5) 0.6599(5) 0.6257(7) 0.171(5) Uiso 0.33 1 d P A 2
H18D H 0.2857 0.6345 0.6381 0.256 Uiso 0.33 1 calc PR A 2
H18E H 0.2824 0.6851 0.6246 0.256 Uiso 0.33 1 calc PR A 2
H18F H 0.3261 0.6659 0.6491 0.256 Uiso 0.33 1 calc PR A 2
C19A C 0.3410(5) 0.6862(5) 0.5435(6) 0.161(5) Uiso 0.33 1 d P A 2
H19D H 0.3582 0.6760 0.5142 0.241 Uiso 0.33 1 calc PR A 2
H19E H 0.3600 0.7009 0.5683 0.241 Uiso 0.33 1 calc PR A 2
H19F H 0.3188 0.7066 0.5313 0.241 Uiso 0.33 1 calc PR A 2
Si2 Si 0.19244(5) 0.42471(5) 0.36328(6) 0.0679(3) Uani 1 1 d . . .
O21 O 0.42860(9) 0.52272(9) 0.20131(12) 0.0446(6) Uani 1 1 d . . .
N21 N 0.38804(10) 0.46105(10) 0.19392(12) 0.0407(6) Uani 1 1 d . . .
H21 H 0.4121 0.4457 0.1958 0.049 Uiso 1 1 calc R . .
C21 C 0.34904(12) 0.43840(13) 0.18882(14) 0.0428(7) Uani 1 1 d . . .
C22 C 0.31440(12) 0.50177(13) 0.18873(14) 0.0399(7) Uani 1 1 d . . .
N22 N 0.35155(12) 0.39560(12) 0.18625(15) 0.0498(8) Uani 1 1 d . . .
H22A H 0.3278 0.3800 0.1827 0.060 Uiso 1 1 calc R . .
H22B H 0.3770 0.3827 0.1880 0.060 Uiso 1 1 calc R . .
O22 O 0.22440(10) 0.50603(10) 0.24023(11) 0.0520(6) Uani 1 1 d . . .
C23 C 0.35163(12) 0.52746(12) 0.19253(14) 0.0392(7) Uani 1 1 d . . .
N23 N 0.31111(10) 0.45826(11) 0.18619(12) 0.0421(6) Uani 1 1 d . . .
O23 O 0.19522(13) 0.50596(16) 0.10977(15) 0.0811(12) Uani 1 1 d . . .
N24 N 0.34131(11) 0.57114(12) 0.19442(13) 0.0431(7) Uani 1 1 d . . .
C24 C 0.39188(11) 0.50560(12) 0.19617(13) 0.0381(7) Uani 1 1 d . . .
O24 O 0.14677(12) 0.48158(19) 0.16839(18) 0.0888(13) Uani 1 1 d . . .
C25 C 0.29857(14) 0.57174(13) 0.19222(16) 0.0431(8) Uani 1 1 d . . .
H25 H 0.2819 0.5977 0.1932 0.052 Uiso 1 1 calc R . .
N25 N 0.28059(11) 0.53097(12) 0.18841(14) 0.0449(7) Uani 1 1 d . . .
O25 O 0.22685(11) 0.43951(12) 0.31665(13) 0.0611(8) Uani 1 1 d . . .
C26 C 0.23453(13) 0.52188(14) 0.18976(16) 0.0486(8) Uani 1 1 d . . .
H26 H 0.2181 0.5494 0.1835 0.058 Uiso 1 1 calc R . .
C27 C 0.21928(15) 0.48722(17) 0.15066(18) 0.0561(10) Uani 1 1 d . . .
H27 H 0.2440 0.4692 0.1376 0.067 Uiso 1 1 calc R . .
C28 C 0.18717(16) 0.46042(17) 0.18132(19) 0.0595(10) Uani 1 1 d . . .
H28 H 0.1876 0.4290 0.1717 0.071 Uiso 1 1 calc R . .
C29 C 0.15011(17) 0.4959(2) 0.1176(2) 0.0766(16) Uani 1 1 d . . .
C30 C 0.1363(2) 0.4646(3) 0.0777(3) 0.095(2) Uani 1 1 d . . .
H30A H 0.1402 0.4775 0.0434 0.142 Uiso 1 1 calc R . .
H30B H 0.1056 0.4573 0.0827 0.142 Uiso 1 1 calc R . .
H30C H 0.1538 0.4381 0.0804 0.142 Uiso 1 1 calc R . .
C31 C 0.1266(4) 0.5405(4) 0.1125(5) 0.169(6) Uani 1 1 d . . .
H31A H 0.1287 0.5508 0.0768 0.254 Uiso 1 1 calc R . .
H31B H 0.1403 0.5616 0.1356 0.254 Uiso 1 1 calc R . .
H31C H 0.0960 0.5372 0.1220 0.254 Uiso 1 1 calc R . .
C32 C 0.19744(14) 0.46803(14) 0.23759(17) 0.0524(9) Uani 1 1 d . . .
H32 H 0.1697 0.4741 0.2563 0.063 Uiso 1 1 calc R . .
C33 C 0.21948(17) 0.43076(15) 0.26327(19) 0.0593(10) Uani 1 1 d . . .
H33A H 0.2013 0.4044 0.2598 0.071 Uiso 1 1 calc R . .
H33B H 0.2476 0.4251 0.2460 0.071 Uiso 1 1 calc R . .
C34 C 0.1677(3) 0.3722(3) 0.3459(3) 0.096(2) Uani 1 1 d . . .
H34A H 0.1904 0.3500 0.3431 0.144 Uiso 1 1 calc R . .
H34B H 0.1527 0.3750 0.3127 0.144 Uiso 1 1 calc R . .
H34C H 0.1469 0.3637 0.3726 0.144 Uiso 1 1 calc R . .
C35 C 0.1482(3) 0.4643(3) 0.3703(4) 0.112(3) Uani 1 1 d . . .
H35A H 0.1311 0.4652 0.3383 0.169 Uiso 1 1 calc R . .
H35B H 0.1605 0.4931 0.3770 0.169 Uiso 1 1 calc R . .
H35C H 0.1295 0.4558 0.3991 0.169 Uiso 1 1 calc R . .
C36 C 0.2265(2) 0.4219(2) 0.4231(2) 0.0787(15) Uani 1 1 d . . .
C37 C 0.2001(3) 0.4008(4) 0.4668(3) 0.118(3) Uani 1 1 d . . .
H37A H 0.1740 0.4182 0.4734 0.176 Uiso 1 1 calc R . .
H37B H 0.2178 0.3995 0.4982 0.176 Uiso 1 1 calc R . .
H37C H 0.1916 0.3714 0.4566 0.176 Uiso 1 1 calc R . .
C38 C 0.2422(3) 0.4680(3) 0.4387(3) 0.104(2) Uani 1 1 d . . .
H38A H 0.2170 0.4867 0.4451 0.156 Uiso 1 1 calc R . .
H38B H 0.2596 0.4804 0.4106 0.156 Uiso 1 1 calc R . .
H38C H 0.2598 0.4662 0.4701 0.156 Uiso 1 1 calc R . .
C39 C 0.2664(2) 0.3938(3) 0.4130(3) 0.0881(18) Uani 1 1 d . . .
H39A H 0.2826 0.4056 0.3837 0.132 Uiso 1 1 calc R . .
H39B H 0.2572 0.3640 0.4052 0.132 Uiso 1 1 calc R . .
H39C H 0.2850 0.3937 0.4438 0.132 Uiso 1 1 calc R . .
Ba2 Ba 0.5000 0.5000 0.000398(14) 0.03489(9) Uani 1 4 d S . .
Si3 Si 0.71875(5) 0.71200(4) -0.11052(6) 0.0588(3) Uani 1 1 d . . .
C41 C 0.62467(12) 0.60431(11) 0.06451(14) 0.0392(7) Uani 1 1 d . . .
N41 N 0.58595(9) 0.58018(9) 0.06208(12) 0.0382(6) Uani 1 1 d . . .
H41 H 0.5882 0.5517 0.0619 0.046 Uiso 1 1 calc R . .
O41 O 0.51264(9) 0.57325(9) 0.05651(11) 0.0429(6) Uani 1 1 d . . .
C42 C 0.58436(12) 0.66439(12) 0.06234(13) 0.0365(7) Uani 1 1 d . . .
N42 N 0.66134(11) 0.58300(12) 0.06709(15) 0.0489(8) Uani 1 1 d . . .
H42A H 0.6861 0.5972 0.0687 0.059 Uiso 1 1 calc R . .
H42B H 0.6613 0.5544 0.0673 0.059 Uiso 1 1 calc R . .
O42 O 0.62669(9) 0.74091(10) 0.00662(12) 0.0519(6) Uani 1 1 d . . .
C43 C 0.54468(13) 0.64369(12) 0.06136(14) 0.0392(7) Uani 1 1 d . . .
N43 N 0.62443(10) 0.64741(10) 0.06421(13) 0.0421(6) Uani 1 1 d . . .
O43 O 0.63755(11) 0.77719(13) 0.1316(2) 0.0785(10) Uani 1 1 d . . .
C44 C 0.54494(11) 0.59742(11) 0.06000(12) 0.0343(6) Uani 1 1 d . . .
N44 N 0.51091(10) 0.67307(11) 0.05876(12) 0.0399(6) Uani 1 1 d . . .
O44 O 0.69168(13) 0.79543(12) 0.07760(16) 0.0711(10) Uani 1 1 d . . .
C45 C 0.53047(13) 0.71140(13) 0.05802(16) 0.0421(8) Uani 1 1 d . . .
H45 H 0.5154 0.7383 0.0564 0.051 Uiso 1 1 calc R . .
N45 N 0.57554(11) 0.70785(11) 0.05993(13) 0.0408(7) Uani 1 1 d . . .
O45 O 0.68370(10) 0.69790(10) -0.06447(13) 0.0573(7) Uani 1 1 d . . .
C46 C 0.60657(13) 0.74317(13) 0.05580(16) 0.0455(8) Uani 1 1 d . . .
H46 H 0.5906 0.7714 0.0586 0.055 Uiso 1 1 calc R . .
C47 C 0.64218(14) 0.74205(13) 0.09699(17) 0.0509(9) Uani 1 1 d . . .
H47 H 0.6429 0.7136 0.1155 0.061 Uiso 1 1 calc R . .
C48 C 0.68369(14) 0.75032(15) 0.06807(18) 0.0544(9) Uani 1 1 d . . .
H48 H 0.7080 0.7314 0.0801 0.065 Uiso 1 1 calc R . .
C49 C 0.67483(15) 0.80482(14) 0.1269(3) 0.0664(10) Uani 1 1 d . . .
C50 C 0.7064(2) 0.7949(3) 0.1692(3) 0.0837(18) Uani 1 1 d . . .
H50A H 0.6931 0.8016 0.2027 0.126 Uiso 1 1 calc R . .
H50B H 0.7326 0.8126 0.1647 0.126 Uiso 1 1 calc R . .
H50C H 0.7142 0.7641 0.1680 0.126 Uiso 1 1 calc R . .
C51 C 0.6604(3) 0.8518(2) 0.1259(4) 0.122(3) Uani 1 1 d . . .
H51A H 0.6485 0.8597 0.1597 0.183 Uiso 1 1 calc R . .
H51B H 0.6379 0.8555 0.0994 0.183 Uiso 1 1 calc R . .
H51C H 0.6852 0.8704 0.1179 0.183 Uiso 1 1 calc R . .
C52 C 0.67310(13) 0.74366(13) 0.01075(17) 0.0507(9) Uani 1 1 d . . .
H52 H 0.6835 0.7694 -0.0092 0.061 Uiso 1 1 calc R . .
C53 C 0.69406(15) 0.70289(15) -0.01117(18) 0.0562(10) Uani 1 1 d . . .
H53A H 0.7260 0.7047 -0.0070 0.067 Uiso 1 1 calc R . .
H53B H 0.6837 0.6772 0.0082 0.067 Uiso 1 1 calc R . .
C54 C 0.73527(19) 0.76941(16) -0.1017(2) 0.0694(13) Uani 1 1 d . . .
H54A H 0.7097 0.7882 -0.1043 0.104 Uiso 1 1 calc R . .
H54B H 0.7562 0.7774 -0.1286 0.104 Uiso 1 1 calc R . .
H54C H 0.7486 0.7730 -0.0677 0.104 Uiso 1 1 calc R . .
C55 C 0.76787(19) 0.67753(19) -0.1058(3) 0.0774(16) Uani 1 1 d . . .
H55A H 0.7597 0.6470 -0.1099 0.116 Uiso 1 1 calc R . .
H55B H 0.7815 0.6817 -0.0720 0.116 Uiso 1 1 calc R . .
H55C H 0.7884 0.6857 -0.1330 0.116 Uiso 1 1 calc R . .
C56 C 0.6893(2) 0.70319(19) -0.1732(2) 0.0763(15) Uani 1 1 d . . .
C57 C 0.6733(3) 0.6566(2) -0.1780(3) 0.0904(19) Uani 1 1 d . . .
H57A H 0.6534 0.6501 -0.1495 0.136 Uiso 1 1 calc R . .
H57B H 0.6982 0.6367 -0.1765 0.136 Uiso 1 1 calc R . .
H57C H 0.6582 0.6529 -0.2110 0.136 Uiso 1 1 calc R . .
C58 C 0.6500(3) 0.7342(3) -0.1763(3) 0.101(2) Uani 1 1 d . . .
H58A H 0.6307 0.7290 -0.1468 0.151 Uiso 1 1 calc R . .
H58B H 0.6341 0.7290 -0.2085 0.151 Uiso 1 1 calc R . .
H58C H 0.6602 0.7643 -0.1756 0.151 Uiso 1 1 calc R . .
C59 C 0.7204(3) 0.7123(3) -0.2190(3) 0.109(3) Uani 1 1 d . . .
H59A H 0.7459 0.6935 -0.2162 0.164 Uiso 1 1 calc R . .
H59B H 0.7295 0.7427 -0.2182 0.164 Uiso 1 1 calc R . .
H59C H 0.7053 0.7063 -0.2516 0.164 Uiso 1 1 calc R . .
O61 O 0.47360(9) 0.56884(8) -0.05980(11) 0.0447(5) Uani 1 1 d . . .
N61 N 0.53375(11) 0.61246(10) -0.06521(13) 0.0419(7) Uani 1 1 d . . .
H61 H 0.5502 0.5891 -0.0663 0.050 Uiso 1 1 calc R . .
C61 C 0.55447(14) 0.65248(12) -0.06608(15) 0.0444(8) Uani 1 1 d . . .
N62 N 0.59728(13) 0.65213(12) -0.06656(17) 0.0555(9) Uani 1 1 d . . .
H62A H 0.6118 0.6768 -0.0671 0.067 Uiso 1 1 calc R . .
H62B H 0.6114 0.6273 -0.0663 0.067 Uiso 1 1 calc R . .
O62 O 0.4466(3) 0.77846(15) -0.1115(3) 0.132(3) Uani 1 1 d . . .
C62 C 0.49002(14) 0.68441(12) -0.06440(16) 0.0451(8) Uani 1 1 d . C .
O63 O 0.50648(11) 0.82380(10) -0.03977(16) 0.0653(8) Uani 1 1 d . C .
C63 C 0.46619(13) 0.64575(12) -0.06277(15) 0.0455(8) Uani 1 1 d . . .
N63 N 0.53333(12) 0.68942(11) -0.06640(14) 0.0464(8) Uani 1 1 d . . .
N64 N 0.42228(12) 0.65378(11) -0.05992(16) 0.0528(8) Uani 1 1 d . . .
C64 C 0.48964(13) 0.60641(12) -0.06278(14) 0.0421(7) Uani 1 1 d . . .
O64 O 0.5430(2) 0.83003(17) -0.1147(2) 0.1060(17) Uani 1 1 d . C .
N65 N 0.45886(12) 0.71679(11) -0.06169(16) 0.0540(8) Uani 1 1 d . . .
C65 C 0.41911(15) 0.69590(14) -0.0592(2) 0.0592(11) Uani 1 1 d . C .
H65 H 0.3922 0.7108 -0.0571 0.071 Uiso 1 1 calc R . .
C66 C 0.46226(19) 0.76454(15) -0.0654(3) 0.0723(14) Uani 1 1 d . C .
H66 H 0.4441 0.7776 -0.0373 0.087 Uiso 1 1 calc R . .
C67 C 0.50873(15) 0.78094(14) -0.05897(18) 0.0552(9) Uani 1 1 d . . .
H67 H 0.5279 0.7612 -0.0385 0.066 Uiso 1 1 calc R C .
C68 C 0.5231(3) 0.7871(2) -0.1157(3) 0.095(2) Uani 1 1 d . C .
H68 H 0.5442 0.7643 -0.1267 0.114 Uiso 1 1 calc R B 1
C69 C 0.54196(19) 0.84659(19) -0.0642(3) 0.0798(17) Uani 1 1 d . . .
C70 C 0.5831(2) 0.8375(3) -0.0380(5) 0.118(3) Uani 1 1 d . C .
H70A H 0.5821 0.8490 -0.0027 0.178 Uiso 1 1 calc R . .
H70B H 0.6070 0.8514 -0.0569 0.178 Uiso 1 1 calc R . .
H70C H 0.5879 0.8061 -0.0368 0.178 Uiso 1 1 calc R . .
C71 C 0.5297(3) 0.8941(2) -0.0653(5) 0.117(3) Uani 1 1 d . C .
H71A H 0.5294 0.9055 -0.0300 0.175 Uiso 1 1 calc R . .
H71B H 0.5007 0.8973 -0.0805 0.175 Uiso 1 1 calc R . .
H71C H 0.5509 0.9102 -0.0860 0.175 Uiso 1 1 calc R . .
C72 C 0.4821(5) 0.7845(3) -0.1453(4) 0.143(5) Uani 0.70 1 d PDU C 1
H72 H 0.4780 0.8111 -0.1668 0.172 Uiso 0.70 1 calc PR C 1
C73 C 0.5153(8) 0.7482(9) -0.1763(9) 0.205(9) Uiso 0.70 1 d PDU C 1
H73A H 0.5440 0.7609 -0.1845 0.246 Uiso 0.70 1 calc PR C 1
H73B H 0.5192 0.7211 -0.1562 0.246 Uiso 0.70 1 calc PR C 1
O65 O 0.4900(3) 0.7415(3) -0.2210(4) 0.119(3) Uiso 0.70 1 d PD C 1
Si4 Si 0.48986(12) 0.70423(14) -0.26224(13) 0.1064(10) Uani 0.70 1 d PD C 1
C74 C 0.5478(6) 0.7058(9) -0.2884(10) 0.200(9) Uiso 0.70 1 d PD C 1
H74A H 0.5540 0.7347 -0.3023 0.300 Uiso 0.70 1 calc PR C 1
H74B H 0.5510 0.6841 -0.3158 0.300 Uiso 0.70 1 calc PR C 1
H74C H 0.5683 0.6993 -0.2604 0.300 Uiso 0.70 1 calc PR C 1
C75 C 0.4438(8) 0.7065(12) -0.2992(12) 0.250(11) Uiso 0.70 1 d PD C 1
H75A H 0.4401 0.7360 -0.3127 0.375 Uiso 0.70 1 calc PR C 1
H75B H 0.4186 0.6988 -0.2780 0.375 Uiso 0.70 1 calc PR C 1
H75C H 0.4463 0.6860 -0.3280 0.375 Uiso 0.70 1 calc PR C 1
C76 C 0.4936(8) 0.6494(8) -0.2427(10) 0.223(11) Uiso 0.70 1 d PD C 1
C77 C 0.4543(9) 0.6325(9) -0.2110(11) 0.224(11) Uiso 0.70 1 d PD C 1
H77A H 0.4496 0.6515 -0.1811 0.336 Uiso 0.70 1 calc PR C 1
H77B H 0.4603 0.6029 -0.1990 0.336 Uiso 0.70 1 calc PR C 1
H77C H 0.4283 0.6324 -0.2328 0.336 Uiso 0.70 1 calc PR C 1
C78 C 0.5359(7) 0.6445(8) -0.2070(9) 0.206(9) Uiso 0.70 1 d PD C 1
H78A H 0.5614 0.6546 -0.2261 0.309 Uiso 0.70 1 calc PR C 1
H78B H 0.5397 0.6139 -0.1976 0.309 Uiso 0.70 1 calc PR C 1
H78C H 0.5323 0.6619 -0.1757 0.309 Uiso 0.70 1 calc PR C 1
C79 C 0.4978(11) 0.6187(9) -0.2908(11) 0.297(18) Uiso 0.70 1 d PD C 1
H79A H 0.5222 0.6281 -0.3123 0.446 Uiso 0.70 1 calc PR C 1
H79B H 0.4709 0.6198 -0.3110 0.446 Uiso 0.70 1 calc PR C 1
H79C H 0.5029 0.5888 -0.2791 0.446 Uiso 0.70 1 calc PR C 1
C72A C 0.4821(5) 0.7845(3) -0.1453(4) 0.143(5) Uani 0.30 1 d P C 2
H72A H 0.4782 0.8164 -0.1504 0.172 Uiso 0.30 1 calc PR C 2
O65A O 0.4754(6) 0.7258(6) -0.1872(8) 0.109(5) Uiso 0.30 1 d PD C 2
C73A C 0.4745(9) 0.7719(8) -0.1987(10) 0.091(6) Uiso 0.30 1 d P C 2
H73C H 0.4461 0.7819 -0.2121 0.110 Uiso 0.30 1 calc PR C 2
H73D H 0.4982 0.7811 -0.2222 0.110 Uiso 0.30 1 calc PR C 2
Si4A Si 0.4728(5) 0.6805(5) -0.2295(6) 0.157(4) Uiso 0.30 1 d PDU C 2
C74A C 0.455(2) 0.6362(13) -0.189(3) 0.224(11) Uiso 0.30 1 d PD C 2
H74D H 0.4253 0.6420 -0.1768 0.336 Uiso 0.30 1 calc PR C 2
H74E H 0.4744 0.6335 -0.1593 0.336 Uiso 0.30 1 calc PR C 2
H74F H 0.4552 0.6092 -0.2089 0.336 Uiso 0.30 1 calc PR C 2
C75A C 0.5283(13) 0.6745(17) -0.252(2) 0.206(9) Uiso 0.30 1 d PD C 2
H75D H 0.5364 0.6999 -0.2730 0.309 Uiso 0.30 1 calc PR C 2
H75E H 0.5306 0.6483 -0.2738 0.309 Uiso 0.30 1 calc PR C 2
H75F H 0.5480 0.6719 -0.2228 0.309 Uiso 0.30 1 calc PR C 2
C76A C 0.4577(13) 0.7015(14) -0.2911(11) 0.250(11) Uiso 0.30 1 d PD C 2
C77A C 0.4129(9) 0.7249(9) -0.2952(11) 0.105(7) Uiso 0.30 1 d PD C 2
H77D H 0.4111 0.7478 -0.2690 0.158 Uiso 0.30 1 calc PR C 2
H77E H 0.3895 0.7038 -0.2896 0.158 Uiso 0.30 1 calc PR C 2
H77F H 0.4098 0.7378 -0.3296 0.158 Uiso 0.30 1 calc PR C 2
C78A C 0.4905(14) 0.737(2) -0.313(2) 0.36(4) Uiso 0.30 1 d PDU C 2
H78D H 0.5201 0.7256 -0.3133 0.536 Uiso 0.30 1 calc PR C 2
H78E H 0.4895 0.7632 -0.2910 0.536 Uiso 0.30 1 calc PR C 2
H78F H 0.4821 0.7453 -0.3483 0.536 Uiso 0.30 1 calc PR C 2
C79A C 0.457(3) 0.666(2) -0.3347(16) 0.41(8) Uiso 0.30 1 d PD C 2
H79D H 0.4846 0.6495 -0.3341 0.619 Uiso 0.30 1 calc PR C 2
H79E H 0.4536 0.6796 -0.3685 0.619 Uiso 0.30 1 calc PR C 2
H79F H 0.4330 0.6457 -0.3286 0.619 Uiso 0.30 1 calc PR C 2
O101 O 0.71681(9) 0.64345(10) 0.12441(16) 0.0589(7) Uani 1 1 d . . .
C101 C 0.75469(14) 0.65137(13) 0.13723(19) 0.0553(11) Uani 1 1 d . . .
N102 N 0.78574(15) 0.6246(2) 0.05431(19) 0.0758(12) Uani 1 1 d . . .
C102 C 0.79220(15) 0.64347(18) 0.10516(19) 0.0610(11) Uani 1 1 d . . .
O102 O 0.75635(15) 0.6001(2) 0.0476(2) 0.114(2) Uani 1 1 d . . .
C103 C 0.83516(16) 0.65238(18) 0.1194(2) 0.0701(14) Uani 1 1 d . . .
H103 H 0.8578 0.6470 0.0953 0.084 Uiso 1 1 calc R . .
O103 O 0.8102(2) 0.6347(3) 0.0198(2) 0.126(2) Uani 1 1 d . . .
C104 C 0.84565(17) 0.6689(2) 0.1679(2) 0.0715(14) Uani 1 1 d . . .
O105 O 0.74594(15) 0.67833(16) 0.27028(16) 0.0866(12) Uani 1 1 d . . .
C105 C 0.81106(18) 0.67657(18) 0.2005(2) 0.0695(13) Uani 1 1 d . . .
H105 H 0.8168 0.6873 0.2342 0.083 Uiso 1 1 calc R . .
O106 O 0.69856(14) 0.68979(14) 0.21107(18) 0.0777(10) Uani 1 1 d . . .
N106 N 0.73550(15) 0.67964(14) 0.22406(18) 0.0644(10) Uani 1 1 d . . .
C106 C 0.76836(16) 0.66941(15) 0.1862(2) 0.0595(10) Uani 1 1 d . . .
C107 C 0.8917(2) 0.6770(3) 0.1845(3) 0.104(2) Uani 1 1 d . . .
H10D H 0.8919 0.6884 0.2198 0.156 Uiso 1 1 calc R . .
H10E H 0.9051 0.6982 0.1612 0.156 Uiso 1 1 calc R . .
H10F H 0.9081 0.6498 0.1833 0.156 Uiso 1 1 calc R . .
N115 N 0.0989(3) 0.6253(3) 0.4348(4) 0.069(2) Uiso 0.50 1 d P . .
C115 C 0.1156(10) 0.6014(10) 0.4560(11) 0.148(8) Uiso 0.50 1 d P . .
C116 C 0.1388(13) 0.5771(13) 0.4796(16) 0.212(14) Uiso 0.50 1 d P . .
H11D H 0.1359 0.5477 0.4656 0.318 Uiso 0.50 1 calc PR . .
H11E H 0.1303 0.5771 0.5161 0.318 Uiso 0.50 1 calc PR . .
H11F H 0.1690 0.5867 0.4764 0.318 Uiso 0.50 1 calc PR . .
N120 N 0.5459(9) 0.5679(9) 0.8118(12) 0.117(8) Uiso 0.27 1 d PD D 3
C120 C 0.5151(11) 0.5471(13) 0.8117(17) 0.128(12) Uiso 0.27 1 d PD D 3
C121 C 0.4683(9) 0.5355(11) 0.8092(13) 0.100(8) Uiso 0.27 1 d PD D 3
H12A H 0.4650 0.5040 0.8130 0.151 Uiso 0.27 1 calc PR D 3
H12B H 0.4563 0.5446 0.7759 0.151 Uiso 0.27 1 calc PR D 3
H12C H 0.4526 0.5502 0.8371 0.151 Uiso 0.27 1 calc PR D 3
N124 N 0.5000 0.5000 0.7434(3) 0.0184(15) Uiso 0.50 4 d SPD E 2
C124 C 0.5000 0.5000 0.7928(10) 0.21(3) Uiso 0.50 4 d SPD E 2
C125 C 0.5000 0.5000 0.8412(10) 0.40(9) Uiso 0.50 4 d SPD E 2
H12D H 0.4945 0.5295 0.8538 0.604 Uiso 0.13 1 calc PR E 2
H12E H 0.5283 0.4901 0.8538 0.604 Uiso 0.13 1 calc PR E 2
H12F H 0.4772 0.4805 0.8538 0.604 Uiso 0.13 1 calc PR E 2
N128 N 0.6169(6) 0.5607(7) 0.4377(7) 0.069(4) Uiso 0.30 1 d P F 2
C128 C 0.5358(10) 0.6143(10) 0.4466(11) 0.094(6) Uiso 0.30 1 d P G 2
C129 C 0.5242(7) 0.6358(8) 0.4519(8) 0.075(5) Uiso 0.30 1 d P G 2
H12G H 0.5190 0.6388 0.4891 0.113 Uiso 0.30 1 calc PR G 2
H12H H 0.4963 0.6362 0.4335 0.113 Uiso 0.30 1 calc PR G 2
H12I H 0.5422 0.6599 0.4398 0.113 Uiso 0.30 1 calc PR G 2
N130 N -0.0479(3) 0.3934(4) 0.0448(5) 0.073(2) Uiso 0.50 1 d PD H 1
C130 C -0.0057(9) 0.3860(16) 0.0617(19) 0.248(19) Uiso 0.50 1 d PD H 1
C131 C 0.0375(5) 0.3887(5) 0.0874(6) 0.095(4) Uiso 0.50 1 d PD H 1
H13C H 0.0561 0.3651 0.0748 0.143 Uiso 0.50 1 calc PR H 1
H13D H 0.0338 0.3859 0.1249 0.143 Uiso 0.50 1 calc PR H 1
H13E H 0.0509 0.4167 0.0795 0.143 Uiso 0.50 1 calc PR H 1
N132 N 0.1505(10) 0.4672(12) 0.5936(12) 0.159(11) Uiso 0.35 1 d PD I 2
C132 C 0.1219(5) 0.4501(5) 0.5685(7) 0.064(3) Uiso 0.35 1 d PD I 2
C133 C 0.0949(5) 0.4580(5) 0.5255(6) 0.063(3) Uiso 0.35 1 d PD I 2
H13F H 0.0738 0.4343 0.5222 0.095 Uiso 0.35 1 calc PR I 2
H13G H 0.1127 0.4595 0.4941 0.095 Uiso 0.35 1 calc PR I 2
H13H H 0.0795 0.4855 0.5303 0.095 Uiso 0.35 1 calc PR I 2
N134 N 0.0124(12) 0.4267(11) 0.1250(12) 0.137(10) Uiso 0.25 1 d PD J 3
C134 C 0.0033(11) 0.4517(10) 0.0896(11) 0.101(8) Uiso 0.25 1 d PD J 3
C135 C 0.0024(12) 0.4501(11) 0.0334(10) 0.101(8) Uiso 0.25 1 d PD J 3
H13I H -0.0060 0.4786 0.0198 0.152 Uiso 0.25 1 calc PR J 3
H13J H -0.0186 0.4282 0.0222 0.152 Uiso 0.25 1 calc PR J 3
H13K H 0.0313 0.4424 0.0205 0.152 Uiso 0.25 1 calc PR J 3
N136 N 0.5049(11) 0.6069(14) 0.4486(16) 0.139(12) Uiso 0.25 1 d PD K 1
C136 C 0.4667(11) 0.6193(12) 0.4450(16) 0.114(10) Uiso 0.25 1 d PD K 1
C137 C 0.4220(9) 0.6094(10) 0.4425(12) 0.082(7) Uiso 0.25 1 d PD K 1
H13L H 0.4104 0.6187 0.4090 0.123 Uiso 0.25 1 calc PR K 1
H13M H 0.4067 0.6247 0.4703 0.123 Uiso 0.25 1 calc PR K 1
H13N H 0.4179 0.5780 0.4465 0.123 Uiso 0.25 1 calc PR K 1
N138 N 0.5374(17) 1.0355(16) 0.8429(18) 0.148(16) Uiso 0.20 1 d PD . .
C138 C 0.5296(14) 1.0101(14) 0.8782(15) 0.101(11) Uiso 0.20 1 d PD . .
C139 C 0.5000 1.0000 0.920(2) 0.32(5) Uiso 0.40 2 d SPD . .
H13O H 0.5144 1.0052 0.9530 0.485 Uiso 0.20 1 calc PR . .
H13P H 0.4913 0.9695 0.9175 0.485 Uiso 0.20 1 calc PR . .
H13Q H 0.4742 1.0185 0.9171 0.485 Uiso 0.20 1 calc PR . .
C140 C 0.0905(8) 0.5193(8) 0.7298(10) 0.136(7) Uiso 0.50 1 d P . .
H140 H 0.0738 0.5045 0.7018 0.164 Uiso 0.50 1 calc PR L 1
Cl41 Cl 0.1059(16) 0.4915(17) 0.774(2) 0.207(15) Uiso 0.12 1 d P M 1
Cl42 Cl 0.0682(9) 0.5704(9) 0.7549(11) 0.146(8) Uani 0.12 1 d P M 1
Cl43 Cl 0.1373(11) 0.5016(11) 0.7413(12) 0.159(11) Uani 0.12 1 d P M 1
Cl44 Cl 0.0629(6) 0.4723(3) 0.7274(6) 0.232(7) Uani 0.38 1 d P M 2
Cl45 Cl 0.1131(3) 0.5312(3) 0.7884(3) 0.136(2) Uani 0.38 1 d P M 2
Cl46 Cl 0.0573(2) 0.56427(19) 0.7121(3) 0.123(2) Uani 0.38 1 d P M 2
O126 O 0.5000 0.5000 0.4180(8) 0.147(6) Uiso 0.80 4 d SP N 1
O132 O 0.2098(15) 0.4814(14) 0.5848(17) 0.172(13) Uiso 0.25 1 d P . .
O133 O 0.4836(9) 0.8251(10) 0.6021(11) 0.176(9) Uiso 0.40 1 d P . .
O150 O 0.4619(8) 0.6547(8) 0.5312(10) 0.205(9) Uiso 0.50 1 d P . .
O151 O 0.5878(11) 0.5317(11) 0.5318(14) 0.199(12) Uiso 0.35 1 d P . .
O152 O 0.575(4) 0.586(4) 0.648(4) 0.27(5) Uiso 0.15 1 d P . .
O153 O 0.538(2) 0.5661(19) 0.615(2) 0.20(2) Uiso 0.20 1 d P . .
O154 O 0.124(3) 0.474(3) 0.722(3) 0.23(3) Uiso 0.20 1 d P M 3

loop_
_atom_site_aniso_label
_atom_site_aniso_U_11
_atom_site_aniso_U_22
_atom_site_aniso_U_33
_atom_site_aniso_U_23
_atom_site_aniso_U_13
_atom_site_aniso_U_12
Ba1 0.03213(13) 0.03213(13) 0.0453(2) 0.000 0.000 0.000
C1 0.0367(17) 0.0458(19) 0.0425(17) -0.0031(14) 0.0039(13) 0.0014(14)
N1 0.0420(16) 0.0371(15) 0.0489(17) -0.0014(13) 0.0034(13) 0.0043(13)
O1 0.0340(12) 0.0428(13) 0.0526(14) -0.0059(11) 0.0004(10) -0.0001(10)
C2 0.0422(19) 0.047(2) 0.0434(18) 0.0001(15) 0.0010(15) 0.0084(16)
N2 0.0386(16) 0.0465(19) 0.069(2) 0.0009(16) 0.0036(15) 0.0035(14)
O2 0.0577(18) 0.0532(17) 0.074(2) -0.0099(15) 0.0050(15) 0.0121(14)
C3 0.0402(18) 0.0433(18) 0.0502(19) -0.0033(15) -0.0042(14) 0.0007(14)
N3 0.0374(16) 0.0465(18) 0.0557(18) -0.0021(14) -0.0004(13) 0.0012(13)
O3 0.0456(16) 0.089(3) 0.082(2) 0.0181(19) -0.0064(15) 0.0089(16)
C4 0.0364(16) 0.0434(18) 0.0377(16) -0.0035(13) 0.0017(13) 0.0007(14)
N4 0.0423(17) 0.0472(17) 0.064(2) -0.0028(15) -0.0015(15) -0.0011(13)
O4 0.0474(17) 0.095(3) 0.083(2) -0.006(2) 0.0122(16) 0.0093(17)
C5 0.052(2) 0.0379(18) 0.069(3) 0.0012(17) -0.0059(19) 0.0047(16)
N5 0.0401(16) 0.0450(17) 0.0615(19) -0.0002(14) -0.0025(14) 0.0057(13)
O5 0.108(3) 0.099(3) 0.055(2) 0.001(2) -0.005(2) -0.001(2)
C6 0.046(2) 0.052(2) 0.062(2) 0.0010(18) 0.0051(17) 0.0121(17)
C7 0.043(2) 0.055(2) 0.061(2) -0.0068(18) -0.0018(17) 0.0084(16)
C8 0.050(2) 0.062(3) 0.070(3) 0.000(2) 0.007(2) 0.0107(19)
C9 0.045(2) 0.066(3) 0.093(4) -0.012(3) -0.001(2) 0.007(2)
C10 0.062(3) 0.088(4) 0.119(5) -0.028(4) -0.007(3) 0.016(3)
C11 0.056(3) 0.081(4) 0.136(6) -0.023(4) -0.017(3) 0.024(3)
C12 0.063(3) 0.065(3) 0.067(3) -0.009(2) 0.007(2) 0.013(2)
C13 0.087(4) 0.069(3) 0.059(3) 0.000(2) -0.003(2) 0.009(3)
Si2 0.0626(8) 0.0720(9) 0.0690(8) 0.0062(7) 0.0090(6) -0.0058(6)
O21 0.0339(13) 0.0456(14) 0.0542(15) 0.0009(12) -0.0035(11) -0.0011(10)
N21 0.0348(14) 0.0392(15) 0.0481(16) -0.0039(12) -0.0019(12) 0.0013(11)
C21 0.0385(18) 0.048(2) 0.0415(17) -0.0045(15) -0.0038(13) -0.0017(15)
C22 0.0327(17) 0.047(2) 0.0401(17) 0.0019(14) -0.0007(13) 0.0015(14)
N22 0.0388(16) 0.0442(17) 0.066(2) -0.0108(15) -0.0048(14) -0.0030(14)
O22 0.0521(15) 0.0488(15) 0.0552(15) -0.0021(12) 0.0047(12) -0.0045(12)
C23 0.0335(17) 0.0411(19) 0.0429(18) 0.0033(14) -0.0023(13) 0.0005(14)
N23 0.0370(14) 0.0437(16) 0.0457(15) -0.0046(12) -0.0025(12) -0.0013(12)
O23 0.069(2) 0.106(3) 0.068(2) 0.026(2) -0.0244(17) -0.028(2)
N24 0.0376(16) 0.0452(18) 0.0466(17) 0.0063(13) -0.0046(13) -0.0051(13)
C24 0.0367(16) 0.0436(17) 0.0340(15) 0.0008(13) -0.0042(12) -0.0046(13)
O24 0.0449(18) 0.143(4) 0.079(2) 0.004(3) -0.0025(17) -0.004(2)
C25 0.0423(19) 0.0359(18) 0.051(2) 0.0031(15) -0.0057(15) 0.0047(15)
N25 0.0404(17) 0.0439(17) 0.0504(18) 0.0002(13) 0.0009(13) 0.0027(13)
O25 0.0599(18) 0.0661(19) 0.0574(17) 0.0069(15) 0.0040(14) -0.0067(15)
C26 0.0412(19) 0.049(2) 0.056(2) 0.0049(16) -0.0027(16) 0.0037(15)
C27 0.048(2) 0.069(3) 0.052(2) 0.0014(19) -0.0073(17) -0.0034(19)
C28 0.058(2) 0.059(3) 0.061(3) -0.004(2) -0.0046(19) -0.0079(19)
C29 0.052(2) 0.094(4) 0.084(4) 0.004(3) -0.016(2) 0.008(2)
C30 0.076(4) 0.128(6) 0.080(4) -0.007(4) -0.007(3) -0.024(4)
C31 0.164(10) 0.196(12) 0.147(10) -0.006(8) -0.043(7) 0.113(10)
C32 0.045(2) 0.054(2) 0.058(2) -0.0010(18) 0.0025(16) -0.0077(17)
C33 0.064(3) 0.054(2) 0.060(2) 0.0028(19) 0.006(2) 0.0005(19)
C34 0.095(5) 0.104(5) 0.088(4) 0.003(4) 0.012(4) -0.040(4)
C35 0.082(5) 0.142(7) 0.113(6) 0.011(5) 0.024(4) 0.024(5)
C36 0.083(4) 0.089(4) 0.064(3) 0.008(3) 0.001(3) -0.016(3)
C37 0.109(6) 0.154(8) 0.090(5) 0.035(5) 0.018(4) -0.014(5)
C38 0.119(6) 0.107(5) 0.086(4) -0.017(4) -0.004(4) -0.015(5)
C39 0.084(4) 0.098(5) 0.082(4) 0.025(3) 0.000(3) -0.002(3)
Ba2 0.03099(12) 0.03099(12) 0.0427(2) 0.000 0.000 0.000
Si3 0.0595(7) 0.0496(6) 0.0675(7) 0.0056(5) 0.0182(6) -0.0079(5)
C41 0.0397(17) 0.0365(16) 0.0415(17) 0.0018(13) 0.0010(13) 0.0004(14)
N41 0.0356(14) 0.0309(13) 0.0482(15) 0.0010(11) -0.0008(11) 0.0007(11)
O41 0.0415(13) 0.0343(13) 0.0529(15) -0.0055(11) -0.0033(11) -0.0044(10)
C42 0.0419(19) 0.0336(16) 0.0340(16) 0.0029(12) 0.0015(13) -0.0014(14)
N42 0.0410(16) 0.0360(16) 0.070(2) 0.0016(14) -0.0019(15) -0.0012(13)
O42 0.0445(13) 0.0585(16) 0.0526(15) 0.0055(13) 0.0024(12) -0.0018(11)
C43 0.0408(19) 0.0406(18) 0.0363(16) 0.0000(13) 0.0007(13) -0.0028(15)
N43 0.0381(15) 0.0359(14) 0.0522(17) 0.0010(12) -0.0005(12) -0.0021(12)
O43 0.0606(17) 0.083(2) 0.092(2) -0.037(2) 0.008(2) -0.0179(16)
C44 0.0340(15) 0.0356(15) 0.0333(14) 0.0003(12) 0.0000(11) -0.0052(12)
N44 0.0367(15) 0.0408(16) 0.0422(15) -0.0019(12) -0.0007(12) -0.0017(13)
O44 0.079(2) 0.061(2) 0.073(2) 0.0043(16) -0.0039(18) -0.0331(18)
C45 0.0399(18) 0.0361(18) 0.050(2) 0.0076(15) 0.0019(15) 0.0059(14)
N45 0.0407(16) 0.0354(15) 0.0462(17) 0.0001(12) -0.0015(13) 0.0003(12)
O45 0.0558(17) 0.0547(16) 0.0613(17) 0.0018(13) 0.0160(14) -0.0135(13)
C46 0.0426(18) 0.0406(18) 0.053(2) 0.0010(15) 0.0054(15) -0.0030(14)
C47 0.054(2) 0.0429(19) 0.056(2) -0.0034(16) 0.0072(17) -0.0128(16)
C48 0.049(2) 0.051(2) 0.064(2) 0.0048(18) 0.0041(18) -0.0028(17)
C49 0.065(2) 0.052(2) 0.082(3) 0.000(3) -0.013(3) -0.0157(18)
C50 0.077(4) 0.101(5) 0.073(3) 0.007(3) -0.013(3) -0.025(3)
C51 0.180(8) 0.061(3) 0.125(6) -0.020(5) -0.038(7) 0.003(4)
C52 0.0464(19) 0.0474(19) 0.058(2) 0.0088(16) 0.0068(16) -0.0050(15)
C53 0.050(2) 0.053(2) 0.066(3) 0.0095(18) 0.0071(18) -0.0025(17)
C54 0.068(3) 0.053(3) 0.087(3) 0.007(2) 0.014(3) -0.014(2)
C55 0.066(3) 0.065(3) 0.101(4) 0.007(3) 0.033(3) 0.000(2)
C56 0.100(4) 0.068(3) 0.060(3) 0.001(2) 0.019(3) -0.016(3)
C57 0.116(5) 0.081(4) 0.074(3) -0.013(3) 0.015(3) -0.020(4)
C58 0.109(5) 0.096(5) 0.098(5) 0.000(4) -0.030(4) -0.006(4)
C59 0.140(7) 0.114(6) 0.073(4) 0.006(4) 0.038(4) -0.024(5)
O61 0.0432(13) 0.0391(12) 0.0517(14) 0.0064(11) -0.0050(11) -0.0054(10)
N61 0.0455(17) 0.0355(15) 0.0447(16) 0.0050(12) -0.0013(13) -0.0012(13)
C61 0.053(2) 0.0384(18) 0.0423(18) 0.0052(14) 0.0049(15) 0.0013(15)
N62 0.048(2) 0.0421(19) 0.076(2) 0.0108(16) 0.0039(17) -0.0065(15)
O62 0.166(6) 0.055(3) 0.174(6) 0.038(3) -0.097(5) -0.007(3)
C62 0.050(2) 0.0364(17) 0.049(2) 0.0053(15) -0.0072(16) 0.0012(16)
O63 0.0628(19) 0.0459(16) 0.087(2) 0.0004(15) 0.0145(17) -0.0061(14)
C63 0.0465(19) 0.0400(18) 0.0501(19) 0.0025(15) -0.0078(15) -0.0016(14)
N63 0.052(2) 0.0379(16) 0.0492(17) 0.0070(13) 0.0007(14) -0.0009(14)
N64 0.0480(18) 0.0442(17) 0.066(2) 0.0044(15) -0.0132(16) 0.0007(14)
C64 0.050(2) 0.0410(18) 0.0356(16) 0.0034(13) -0.0043(14) -0.0008(15)
O64 0.130(4) 0.089(3) 0.100(3) 0.041(3) 0.034(3) -0.016(3)
N65 0.0483(18) 0.0391(16) 0.074(2) 0.0043(15) -0.0072(16) 0.0035(13)
C65 0.048(2) 0.042(2) 0.088(3) 0.003(2) -0.013(2) 0.0079(16)
C66 0.071(3) 0.037(2) 0.109(4) 0.004(2) -0.018(3) 0.005(2)
C67 0.060(2) 0.047(2) 0.058(2) 0.0099(17) 0.0112(19) -0.0023(18)
C68 0.143(7) 0.056(3) 0.087(4) 0.023(3) 0.046(4) 0.026(4)
C69 0.062(3) 0.061(3) 0.116(5) 0.030(3) 0.009(3) -0.010(2)
C70 0.071(4) 0.101(5) 0.183(9) 0.053(6) -0.018(5) -0.027(4)
C71 0.102(5) 0.054(3) 0.195(9) 0.026(4) 0.008(6) -0.020(3)
C72 0.252(14) 0.094(6) 0.085(5) -0.004(4) -0.069(7) -0.004(8)
Si4 0.103(2) 0.129(3) 0.0876(18) -0.0124(17) 0.0131(16) -0.0071(19)
C72A 0.252(14) 0.094(6) 0.085(5) -0.004(4) -0.069(7) -0.004(8)
O101 0.0444(13) 0.0630(16) 0.0695(18) -0.0007(18) 0.0024(16) -0.0095(11)
C101 0.0490(19) 0.0471(18) 0.070(3) 0.0106(19) 0.0026(19) -0.0056(15)
N102 0.055(2) 0.108(4) 0.065(2) -0.001(2) 0.0070(19) 0.008(2)
C102 0.051(2) 0.075(3) 0.057(2) 0.011(2) 0.0024(19) -0.005(2)
O102 0.062(2) 0.186(6) 0.094(3) -0.059(4) 0.015(2) -0.026(3)
C103 0.050(2) 0.074(3) 0.086(4) 0.021(3) 0.005(2) 0.000(2)
O103 0.115(4) 0.185(6) 0.078(3) 0.004(3) 0.032(3) -0.011(4)
C104 0.052(3) 0.082(3) 0.080(3) 0.020(3) -0.005(2) -0.010(2)
O105 0.088(3) 0.105(3) 0.067(2) -0.010(2) 0.0068(19) -0.031(2)
C105 0.067(3) 0.068(3) 0.073(3) 0.010(2) -0.006(2) -0.016(2)
O106 0.069(2) 0.073(2) 0.091(3) -0.012(2) 0.016(2) 0.0001(18)
N106 0.066(3) 0.054(2) 0.073(3) -0.0066(18) 0.008(2) -0.0194(18)
C106 0.058(2) 0.052(2) 0.069(3) 0.0063(19) 0.005(2) -0.0099(19)
C107 0.059(3) 0.137(7) 0.116(6) 0.007(5) -0.011(3) -0.023(4)
Cl42 0.16(2) 0.16(2) 0.127(16) -0.029(15) -0.011(15) -0.018(16)
Cl43 0.18(2) 0.14(2) 0.15(2) 0.071(18) -0.043(19) 0.025(18)
Cl44 0.317(17) 0.098(5) 0.282(15) 0.055(7) -0.103(13) -0.026(7)
Cl45 0.139(5) 0.152(6) 0.116(4) 0.029(4) -0.055(4) 0.005(4)
Cl46 0.139(5) 0.094(3) 0.135(5) 0.012(3) -0.061(4) 0.020(3)

loop_
_atom_type_symbol
_atom_type_description
_atom_type_scat_dispersion_real
_atom_type_scat_dispersion_imag
_atom_type_scat_source
C C 0.0033 0.0016 'International Tables Vol C Tables 4.2.6.8 and 6.1.1.4'
H H 0.0000 0.0000 'International Tables Vol C Tables 4.2.6.8 and 6.1.1.4'
N N 0.0061 0.0033 'International Tables Vol C Tables 4.2.6.8 and 6.1.1.4'
O O 0.0106 0.0060 'International Tables Vol C Tables 4.2.6.8 and 6.1.1.4'
Si Si 0.0817 0.0704 'International Tables Vol C Tables 4.2.6.8 and 6.1.1.4'
Ba Ba -0.3244 2.2819 'International Tables Vol C Tables 4.2.6.8 and 6.1.1.4'
Cl Cl 0.1484 0.1585 'International Tables Vol C Tables 4.2.6.8 and 6.1.1.4'

loop_
_geom_angle_atom_site_label_1
_geom_angle_atom_site_label_2
_geom_angle_atom_site_label_3
_geom_angle
_geom_angle_site_symmetry_1
_geom_angle_site_symmetry_3
O21 Ba1 O21 73.59(6) 3_655 .
O21 Ba1 O21 73.59(6) 3_655 2_665
O21 Ba1 O21 115.79(13) . 2_665
O21 Ba1 O21 115.79(13) 3_655 4_565
O21 Ba1 O21 73.59(6) . 4_565
O21 Ba1 O21 73.59(6) 2_665 4_565
O21 Ba1 O1 70.58(8) 3_655 3_655
O21 Ba1 O1 88.91(8) . 3_655
O21 Ba1 O1 127.70(8) 2_665 3_655
O21 Ba1 O1 157.65(8) 4_565 3_655
O21 Ba1 O1 127.70(8) 3_655 .
O21 Ba1 O1 70.58(8) . .
O21 Ba1 O1 157.65(8) 2_665 .
O21 Ba1 O1 88.91(8) 4_565 .
O1 Ba1 O1 71.90(6) 3_655 .
O21 Ba1 O1 157.65(8) 3_655 4_565
O21 Ba1 O1 127.70(8) . 4_565
O21 Ba1 O1 88.91(8) 2_665 4_565
O21 Ba1 O1 70.58(8) 4_565 4_565
O1 Ba1 O1 112.25(12) 3_655 4_565
O1 Ba1 O1 71.90(6) . 4_565
O21 Ba1 O1 88.91(8) 3_655 2_665
O21 Ba1 O1 157.65(8) . 2_665
O21 Ba1 O1 70.58(8) 2_665 2_665
O21 Ba1 O1 127.70(8) 4_565 2_665
O1 Ba1 O1 71.90(6) 3_655 2_665
O1 Ba1 O1 112.25(12) . 2_665
O1 Ba1 O1 71.90(6) 4_565 2_665
N3 C1 N2 120.6(3) . .
N3 C1 N1 122.1(3) . .
N2 C1 N1 117.3(3) . .
C4 N1 C1 125.5(3) . .
C4 N1 H1 117.2 . .
C1 N1 H1 117.2 . .
C4 O1 Ba1 128.4(2) . .
N3 C2 N5 126.9(4) . .
N3 C2 C3 128.2(4) . .
N5 C2 C3 104.8(4) . .
C1 N2 H2A 120.0 . .
C1 N2 H2B 120.0 . .
H2A N2 H2B 120.0 . .
C12 O2 C6 109.5(4) . .
C2 C3 N4 111.6(3) . .
C2 C3 C4 118.7(4) . .
N4 C3 C4 129.7(3) . .
C1 N3 C2 113.6(3) . .
C7 O3 C9 106.9(4) . .
O1 C4 N1 121.0(3) . .
O1 C4 C3 127.1(3) . .
N1 C4 C3 111.9(3) . .
C5 N4 C3 103.1(3) . .
C9 O4 C8 108.3(4) . .
N4 C5 N5 114.1(4) . .
N4 C5 H5 123.0 . .
N5 C5 H5 123.0 . .
C5 N5 C2 106.4(3) . .
C5 N5 C6 121.8(3) . .
C2 N5 C6 131.5(4) . .
C13 O5 Si1 122.5(4) . .
C13 O5 Si1A 131.5(5) . .
Si1 O5 Si1A 33.8(2) . .
O2 C6 N5 110.9(4) . .
O2 C6 C7 106.0(4) . .
N5 C6 C7 115.1(3) . .
O2 C6 H6 108.2 . .
N5 C6 H6 108.2 . .
C7 C6 H6 108.2 . .
O3 C7 C6 108.5(4) . .
O3 C7 C8 105.3(4) . .
C6 C7 C8 104.8(4) . .
O3 C7 H7 112.6 . .
C6 C7 H7 112.6 . .
C8 C7 H7 112.6 . .
O4 C8 C12 109.8(4) . .
O4 C8 C7 103.3(4) . .
C12 C8 C7 106.5(4) . .
O4 C8 H8 112.2 . .
C12 C8 H8 112.2 . .
C7 C8 H8 112.2 . .
O4 C9 O3 103.6(4) . .
O4 C9 C10 112.4(6) . .
O3 C9 C10 111.0(5) . .
O4 C9 C11 108.8(5) . .
O3 C9 C11 107.5(5) . .
C10 C9 C11 113.1(5) . .
C9 C10 H10A 109.5 . .
C9 C10 H10B 109.5 . .
H10A C10 H10B 109.5 . .
C9 C10 H10C 109.5 . .
H10A C10 H10C 109.5 . .
H10B C10 H10C 109.5 . .
C9 C11 H11A 109.5 . .
C9 C11 H11B 109.5 . .
H11A C11 H11B 109.5 . .
C9 C11 H11C 109.5 . .
H11A C11 H11C 109.5 . .
H11B C11 H11C 109.5 . .
O2 C12 C8 105.6(4) . .
O2 C12 C13 112.8(5) . .
C8 C12 C13 113.7(4) . .
O2 C12 H12 108.2 . .
C8 C12 H12 108.2 . .
C13 C12 H12 108.2 . .
O5 C13 C12 110.1(5) . .
O5 C13 H13A 109.6 . .
C12 C13 H13A 109.6 . .
O5 C13 H13B 109.6 . .
C12 C13 H13B 109.6 . .
H13A C13 H13B 108.1 . .
O5 Si1 C15 113.5(5) . .
O5 Si1 C14 107.6(8) . .
C15 Si1 C14 107.6(9) . .
O5 Si1 C16 102.7(4) . .
C15 Si1 C16 110.1(6) . .
C14 Si1 C16 115.5(9) . .
Si1 C14 H14A 109.5 . .
Si1 C14 H14B 109.5 . .
H14A C14 H14B 109.5 . .
Si1 C14 H14C 109.5 . .
H14A C14 H14C 109.5 . .
H14B C14 H14C 109.5 . .
Si1 C15 H15A 109.5 . .
Si1 C15 H15B 109.5 . .
H15A C15 H15B 109.5 . .
Si1 C15 H15C 109.5 . .
H15A C15 H15C 109.5 . .
H15B C15 H15C 109.5 . .
C17 C16 C19 108.6(12) . .
C17 C16 C18 108.1(12) . .
C19 C16 C18 105.4(10) . .
C17 C16 Si1 109.6(11) . .
C19 C16 Si1 113.6(9) . .
C18 C16 Si1 111.3(9) . .
C16 C17 H17A 109.5 . .
C16 C17 H17B 109.5 . .
H17A C17 H17B 109.5 . .
C16 C17 H17C 109.5 . .
H17A C17 H17C 109.5 . .
H17B C17 H17C 109.5 . .
C16 C18 H18A 109.5 . .
C16 C18 H18B 109.5 . .
H18A C18 H18B 109.5 . .
C16 C18 H18C 109.5 . .
H18A C18 H18C 109.5 . .
H18B C18 H18C 109.5 . .
C16 C19 H19A 109.5 . .
C16 C19 H19B 109.5 . .
H19A C19 H19B 109.5 . .
C16 C19 H19C 109.5 . .
H19A C19 H19C 109.5 . .
H19B C19 H19C 109.5 . .
O5 Si1A C16A 109.7(8) . .
O5 Si1A C14A 112.8(8) . .
C16A Si1A C14A 105.6(11) . .
Si1A C14A H14D 109.5 . .
Si1A C14A H14E 109.5 . .
H14D C14A H14E 109.5 . .
Si1A C14A H14F 109.5 . .
H14D C14A H14F 109.5 . .
H14E C14A H14F 109.5 . .
C17A C16A Si1A 111.9(16) . .
C16A C17A H17A 109.5 . .
C16A C17A H17B 109.5 . .
H17A C17A H17B 109.5 . .
C16A C17A H17C 109.5 . .
H17A C17A H17C 109.5 . .
H17B C17A H17C 109.5 . .
O25 Si2 C35 111.1(3) . .
O25 Si2 C34 109.0(3) . .
C35 Si2 C34 107.5(5) . .
O25 Si2 C36 104.8(2) . .
C35 Si2 C36 111.4(4) . .
C34 Si2 C36 113.1(3) . .
C24 O21 Ba1 132.5(2) . .
C24 N21 C21 125.1(3) . .
C24 N21 H21 117.4 . .
C21 N21 H21 117.4 . .
N23 C21 N22 120.7(4) . .
N23 C21 N21 122.3(4) . .
N22 C21 N21 116.9(3) . .
N23 C22 N25 126.4(3) . .
N23 C22 C23 129.0(3) . .
N25 C22 C23 104.6(3) . .
C21 N22 H22A 120.0 . .
C21 N22 H22B 120.0 . .
H22A N22 H22B 120.0 . .
C26 O22 C32 111.2(3) . .
N24 C23 C22 111.4(3) . .
N24 C23 C24 131.5(3) . .
C22 C23 C24 117.1(3) . .
C21 N23 C22 113.1(3) . .
C27 O23 C29 108.2(4) . .
C25 N24 C23 104.0(3) . .
O21 C24 N21 120.0(3) . .
O21 C24 C23 126.7(3) . .
N21 C24 C23 113.3(3) . .
C29 O24 C28 107.4(4) . .
N24 C25 N25 113.1(4) . .
N24 C25 H25 123.4 . .
N25 C25 H25 123.4 . .
C25 N25 C22 106.9(3) . .
C25 N25 C26 124.7(4) . .
C22 N25 C26 128.0(4) . .
C33 O25 Si2 123.2(3) . .
O22 C26 N25 107.6(3) . .
O22 C26 C27 107.3(3) . .
N25 C26 C27 114.6(4) . .
O22 C26 H26 109.1 . .
N25 C26 H26 109.1 . .
C27 C26 H26 109.1 . .
O23 C27 C28 105.8(4) . .
O23 C27 C26 111.6(4) . .
C28 C27 C26 103.4(4) . .
O23 C27 H27 111.9 . .
C28 C27 H27 111.9 . .
C26 C27 H27 111.9 . .
O24 C28 C32 109.5(4) . .
O24 C28 C27 101.3(4) . .
C32 C28 C27 106.6(4) . .
O24 C28 H28 112.9 . .
C32 C28 H28 112.9 . .
C27 C28 H28 112.9 . .
O24 C29 O23 105.9(4) . .
O24 C29 C30 115.8(6) . .
O23 C29 C30 108.7(5) . .
O24 C29 C31 108.9(7) . .
O23 C29 C31 104.2(7) . .
C30 C29 C31 112.5(7) . .
C29 C30 H30A 109.5 . .
C29 C30 H30B 109.5 . .
H30A C30 H30B 109.5 . .
C29 C30 H30C 109.5 . .
H30A C30 H30C 109.5 . .
H30B C30 H30C 109.5 . .
C29 C31 H31A 109.5 . .
C29 C31 H31B 109.5 . .
H31A C31 H31B 109.5 . .
C29 C31 H31C 109.5 . .
H31A C31 H31C 109.5 . .
H31B C31 H31C 109.5 . .
O22 C32 C33 110.1(4) . .
O22 C32 C28 107.1(3) . .
C33 C32 C28 114.0(4) . .
O22 C32 H32 108.5 . .
C33 C32 H32 108.5 . .
C28 C32 H32 108.5 . .
O25 C33 C32 111.1(4) . .
O25 C33 H33A 109.4 . .
C32 C33 H33A 109.4 . .
O25 C33 H33B 109.4 . .
C32 C33 H33B 109.4 . .
H33A C33 H33B 108.0 . .
Si2 C34 H34A 109.5 . .
Si2 C34 H34B 109.5 . .
H34A C34 H34B 109.5 . .
Si2 C34 H34C 109.5 . .
H34A C34 H34C 109.5 . .
H34B C34 H34C 109.5 . .
Si2 C35 H35A 109.5 . .
Si2 C35 H35B 109.5 . .
H35A C35 H35B 109.5 . .
Si2 C35 H35C 109.5 . .
H35A C35 H35C 109.5 . .
H35B C35 H35C 109.5 . .
C39 C36 C37 108.2(6) . .
C39 C36 C38 108.2(6) . .
C37 C36 C38 111.1(7) . .
C39 C36 Si2 109.6(5) . .
C37 C36 Si2 109.4(5) . .
C38 C36 Si2 110.2(5) . .
C36 C37 H37A 109.5 . .
C36 C37 H37B 109.5 . .
H37A C37 H37B 109.5 . .
C36 C37 H37C 109.5 . .
H37A C37 H37C 109.5 . .
H37B C37 H37C 109.5 . .
C36 C38 H38A 109.5 . .
C36 C38 H38B 109.5 . .
H38A C38 H38B 109.5 . .
C36 C38 H38C 109.5 . .
H38A C38 H38C 109.5 . .
H38B C38 H38C 109.5 . .
C36 C39 H39A 109.5 . .
C36 C39 H39B 109.5 . .
H39A C39 H39B 109.5 . .
C36 C39 H39C 109.5 . .
H39A C39 H39C 109.5 . .
H39B C39 H39C 109.5 . .
O41 Ba2 O41 115.20(13) . 2_665
O41 Ba2 O41 73.31(6) . 4_565
O41 Ba2 O41 73.31(6) 2_665 4_565
O41 Ba2 O41 73.31(6) . 3_655
O41 Ba2 O41 73.31(6) 2_665 3_655
O41 Ba2 O41 115.20(13) 4_565 3_655
O41 Ba2 O61 131.25(8) . 3_655
O41 Ba2 O61 86.97(9) 2_665 3_655
O41 Ba2 O61 154.34(8) 4_565 3_655
O41 Ba2 O61 72.85(8) 3_655 3_655
O41 Ba2 O61 154.34(8) . 2_665
O41 Ba2 O61 72.85(8) 2_665 2_665
O41 Ba2 O61 86.97(9) 4_565 2_665
O41 Ba2 O61 131.25(8) 3_655 2_665
O61 Ba2 O61 71.32(6) 3_655 2_665
O41 Ba2 O61 86.97(9) . 4_565
O41 Ba2 O61 131.25(8) 2_665 4_565
O41 Ba2 O61 72.85(8) 4_565 4_565
O41 Ba2 O61 154.34(8) 3_655 4_565
O61 Ba2 O61 111.07(12) 3_655 4_565
O61 Ba2 O61 71.32(6) 2_665 4_565
O41 Ba2 O61 72.85(8) . .
O41 Ba2 O61 154.34(8) 2_665 .
O41 Ba2 O61 131.25(8) 4_565 .
O41 Ba2 O61 86.97(9) 3_655 .
O61 Ba2 O61 71.32(6) 3_655 .
O61 Ba2 O61 111.07(12) 2_665 .
O61 Ba2 O61 71.32(6) 4_565 .
O45 Si3 C55 109.4(2) . .
O45 Si3 C54 109.8(2) . .
C55 Si3 C54 108.3(3) . .
O45 Si3 C56 105.5(2) . .
C55 Si3 C56 111.6(3) . .
C54 Si3 C56 112.1(3) . .
N42 C41 N43 120.5(3) . .
N42 C41 N41 118.0(3) . .
N43 C41 N41 121.6(3) . .
C44 N41 C41 125.3(3) . .
C44 N41 H41 117.3 . .
C41 N41 H41 117.3 . .
C44 O41 Ba2 130.6(2) . .
N43 C42 N45 124.5(3) . .
N43 C42 C43 129.5(3) . .
N45 C42 C43 106.0(3) . .
C41 N42 H42A 120.0 . .
C41 N42 H42B 120.0 . .
H42A N42 H42B 120.0 . .
C46 O42 C52 111.4(3) . .
C42 C43 N44 111.4(3) . .
C42 C43 C44 117.3(3) . .
N44 C43 C44 131.2(3) . .
C41 N43 C42 113.3(3) . .
C47 O43 C49 108.6(4) . .
O41 C44 N41 120.5(3) . .
O41 C44 C43 126.5(3) . .
N41 C44 C43 113.0(3) . .
C45 N44 C43 104.0(3) . .
C49 O44 C48 107.0(3) . .
N44 C45 N45 112.5(3) . .
N44 C45 H45 123.8 . .
N45 C45 H45 123.8 . .
C42 N45 C45 106.1(3) . .
C42 N45 C46 127.3(3) . .
C45 N45 C46 126.5(3) . .
C53 O45 Si3 121.3(3) . .
O42 C46 N45 108.5(3) . .
O42 C46 C47 108.2(3) . .
N45 C46 C47 113.8(3) . .
O42 C46 H46 108.8 . .
N45 C46 H46 108.8 . .
C47 C46 H46 108.8 . .
O43 C47 C48 105.8(3) . .
O43 C47 C46 110.6(4) . .
C48 C47 C46 105.0(4) . .
O43 C47 H47 111.7 . .
C48 C47 H47 111.7 . .
C46 C47 H47 111.7 . .
O44 C48 C47 103.0(4) . .
O44 C48 C52 109.5(4) . .
C47 C48 C52 106.2(4) . .
O44 C48 H48 112.5 . .
C47 C48 H48 112.5 . .
C52 C48 H48 112.5 . .
O44 C49 O43 104.5(4) . .
O44 C49 C50 112.5(5) . .
O43 C49 C50 109.7(5) . .
O44 C49 C51 106.8(6) . .
O43 C49 C51 109.4(5) . .
C50 C49 C51 113.4(6) . .
C49 C50 H50A 109.5 . .
C49 C50 H50B 109.5 . .
H50A C50 H50B 109.5 . .
C49 C50 H50C 109.5 . .
H50A C50 H50C 109.5 . .
H50B C50 H50C 109.5 . .
C49 C51 H51A 109.5 . .
C49 C51 H51B 109.5 . .
H51A C51 H51B 109.5 . .
C49 C51 H51C 109.5 . .
H51A C51 H51C 109.5 . .
H51B C51 H51C 109.5 . .
O42 C52 C53 110.2(3) . .
O42 C52 C48 107.0(3) . .
C53 C52 C48 112.4(4) . .
O42 C52 H52 109.1 . .
C53 C52 H52 109.1 . .
C48 C52 H52 109.1 . .
O45 C53 C52 110.8(4) . .
O45 C53 H53A 109.5 . .
C52 C53 H53A 109.5 . .
O45 C53 H53B 109.5 . .
C52 C53 H53B 109.5 . .
H53A C53 H53B 108.1 . .
Si3 C54 H54A 109.5 . .
Si3 C54 H54B 109.5 . .
H54A C54 H54B 109.5 . .
Si3 C54 H54C 109.5 . .
H54A C54 H54C 109.5 . .
H54B C54 H54C 109.5 . .
Si3 C55 H55A 109.5 . .
Si3 C55 H55B 109.5 . .
H55A C55 H55B 109.5 . .
Si3 C55 H55C 109.5 . .
H55A C55 H55C 109.5 . .
H55B C55 H55C 109.5 . .
C57 C56 C58 109.0(6) . .
C57 C56 C59 107.9(6) . .
C58 C56 C59 109.5(6) . .
C57 C56 Si3 111.2(5) . .
C58 C56 Si3 109.5(4) . .
C59 C56 Si3 109.7(5) . .
C56 C57 H57A 109.5 . .
C56 C57 H57B 109.5 . .
H57A C57 H57B 109.5 . .
C56 C57 H57C 109.5 . .
H57A C57 H57C 109.5 . .
H57B C57 H57C 109.5 . .
C56 C58 H58A 109.5 . .
C56 C58 H58B 109.5 . .
H58A C58 H58B 109.5 . .
C56 C58 H58C 109.5 . .
H58A C58 H58C 109.5 . .
H58B C58 H58C 109.5 . .
C56 C59 H59A 109.5 . .
C56 C59 H59B 109.5 . .
H59A C59 H59B 109.5 . .
C56 C59 H59C 109.5 . .
H59A C59 H59C 109.5 . .
H59B C59 H59C 109.5 . .
C64 O61 Ba2 128.7(2) . .
C64 N61 C61 125.2(3) . .
C64 N61 H61 117.4 . .
C61 N61 H61 117.4 . .
N63 C61 N62 120.2(4) . .
N63 C61 N61 122.8(4) . .
N62 C61 N61 116.9(4) . .
C61 N62 H62A 120.0 . .
C61 N62 H62B 120.0 . .
H62A N62 H62B 120.0 . .
C66 O62 C72 108.1(7) . .
N63 C62 N65 127.3(4) . .
N63 C62 C63 128.3(4) . .
N65 C62 C63 104.3(4) . .
C67 O63 C69 105.2(4) . .
N64 C63 C62 111.3(3) . .
N64 C63 C64 131.1(4) . .
C62 C63 C64 117.5(4) . .
C61 N63 C62 113.1(4) . .
C65 N64 C63 104.7(4) . .
O61 C64 N61 121.0(3) . .
O61 C64 C63 126.0(4) . .
N61 C64 C63 113.0(3) . .
C69 O64 C68 109.7(4) . .
C65 N65 C62 106.3(3) . .
C65 N65 C66 121.9(4) . .
C62 N65 C66 131.6(4) . .
N64 C65 N65 113.3(4) . .
N64 C65 H65 123.3 . .
N65 C65 H65 123.3 . .
O62 C66 N65 110.2(5) . .
O62 C66 C67 108.9(6) . .
N65 C66 C67 112.9(4) . .
O62 C66 H66 108.2 . .
N65 C66 H66 108.2 . .
C67 C66 H66 108.2 . .
O63 C67 C66 107.5(4) . .
O63 C67 C68 103.5(4) . .
C66 C67 C68 101.9(5) . .
O63 C67 H67 114.2 . .
C66 C67 H67 114.2 . .
C68 C67 H67 114.2 . .
O64 C68 C72 114.7(6) . .
O64 C68 C67 102.4(5) . .
C72 C68 C67 104.1(8) . .
O64 C68 H68 111.7 . .
C72 C68 H68 111.7 . .
C67 C68 H68 111.7 . .
O64 C69 O63 104.3(5) . .
O64 C69 C70 110.1(7) . .
O63 C69 C70 111.0(5) . .
O64 C69 C71 109.9(7) . .
O63 C69 C71 106.8(5) . .
C70 C69 C71 114.2(7) . .
C69 C70 H70A 109.5 . .
C69 C70 H70B 109.5 . .
H70A C70 H70B 109.5 . .
C69 C70 H70C 109.5 . .
H70A C70 H70C 109.5 . .
H70B C70 H70C 109.5 . .
C69 C71 H71A 109.5 . .
C69 C71 H71B 109.5 . .
H71A C71 H71B 109.5 . .
C69 C71 H71C 109.5 . .
H71A C71 H71C 109.5 . .
H71B C71 H71C 109.5 . .
O62 C72 C68 110.3(7) . .
O62 C72 C73 131.8(13) . .
C68 C72 C73 76.7(11) . .
O62 C72 H72 110.6 . .
C68 C72 H72 110.6 . .
C73 C72 H72 110.6 . .
O65 C73 C72 98.6(13) . .
O65 C73 H73A 112.1 . .
C72 C73 H73A 112.1 . .
O65 C73 H73B 112.1 . .
C72 C73 H73B 112.1 . .
H73A C73 H73B 109.7 . .
C73 O65 Si4 131.9(12) . .
O65 Si4 C75 110.7(12) . .
O65 Si4 C76 120.3(10) . .
C75 Si4 C76 104.7(15) . .
O65 Si4 C74 102.7(8) . .
C75 Si4 C74 125.2(14) . .
C76 Si4 C74 93.7(12) . .
Si4 C74 H74A 109.5 . .
Si4 C74 H74B 109.5 . .
H74A C74 H74B 109.5 . .
Si4 C74 H74C 109.5 . .
H74A C74 H74C 109.5 . .
H74B C74 H74C 109.5 . .
Si4 C75 H75A 109.5 . .
Si4 C75 H75B 109.5 . .
H75A C75 H75B 109.5 . .
Si4 C75 H75C 109.5 . .
H75A C75 H75C 109.5 . .
H75B C75 H75C 109.5 . .
C77 C76 C79 106.3(19) . .
C77 C76 C78 107.3(19) . .
C79 C76 C78 109.5(19) . .
C77 C76 Si4 114.9(18) . .
C79 C76 Si4 110.7(18) . .
C78 C76 Si4 108.0(16) . .
C76 C77 H77A 109.5 . .
C76 C77 H77B 109.5 . .
H77A C77 H77B 109.5 . .
C76 C77 H77C 109.5 . .
H77A C77 H77C 109.5 . .
H77B C77 H77C 109.5 . .
C76 C78 H78A 109.5 . .
C76 C78 H78B 109.5 . .
H78A C78 H78B 109.5 . .
C76 C78 H78C 109.5 . .
H78A C78 H78C 109.5 . .
H78B C78 H78C 109.5 . .
C76 C79 H79A 109.5 . .
C76 C79 H79B 109.5 . .
H79A C79 H79B 109.5 . .
C76 C79 H79C 109.5 . .
H79A C79 H79C 109.5 . .
H79B C79 H79C 109.5 . .
C73A O65A Si4A 129.9(17) . .
O65A C73A H73C 113.0 . .
O65A C73A H73D 113.0 . .
H73C C73A H73D 110.4 . .
O65A Si4A C76A 106.2(15) . .
O65A Si4A C74A 104(2) . .
C76A Si4A C74A 136(3) . .
O65A Si4A C75A 103.9(18) . .
C76A Si4A C75A 89(2) . .
C74A Si4A C75A 114(2) . .
Si4A C74A H74D 109.5 . .
Si4A C74A H74E 109.5 . .
H74D C74A H74E 109.5 . .
Si4A C74A H74F 109.5 . .
H74D C74A H74F 109.5 . .
H74E C74A H74F 109.5 . .
Si4A C75A H75D 109.5 . .
Si4A C75A H75E 109.5 . .
H75D C75A H75E 109.5 . .
Si4A C75A H75F 109.5 . .
H75D C75A H75F 109.5 . .
H75E C75A H75F 109.5 . .
C77A C76A C79A 105(2) . .
C77A C76A C78A 103(2) . .
C79A C76A C78A 104(2) . .
C77A C76A Si4A 117(2) . .
C79A C76A Si4A 113(2) . .
C78A C76A Si4A 114(2) . .
C76A C77A H77D 109.5 . .
C76A C77A H77E 109.5 . .
H77D C77A H77E 109.5 . .
C76A C77A H77F 109.5 . .
H77D C77A H77F 109.5 . .
H77E C77A H77F 109.5 . .
C76A C78A H78D 109.5 . .
C76A C78A H78E 109.5 . .
H78D C78A H78E 109.5 . .
C76A C78A H78F 109.5 . .
H78D C78A H78F 109.5 . .
H78E C78A H78F 109.5 . .
C76A C79A H79D 109.5 . .
C76A C79A H79E 109.5 . .
H79D C79A H79E 109.5 . .
C76A C79A H79F 109.5 . .
H79D C79A H79F 109.5 . .
H79E C79A H79F 109.5 . .
O101 C101 C102 124.6(5) . .
O101 C101 C106 125.8(4) . .
C102 C101 C106 109.6(4) . .
O102 N102 O103 121.9(6) . .
O102 N102 C102 119.3(5) . .
O103 N102 C102 118.9(6) . .
C103 C102 C101 124.8(5) . .
C103 C102 N102 116.5(5) . .
C101 C102 N102 118.6(4) . .
C104 C103 C102 121.9(5) . .
C104 C103 H103 119.0 . .
C102 C103 H103 119.0 . .
C105 C104 C103 115.8(5) . .
C105 C104 C107 121.6(6) . .
C103 C104 C107 122.6(6) . .
C104 C105 C106 122.8(5) . .
C104 C105 H105 118.6 . .
C106 C105 H105 118.6 . .
O106 N106 O105 120.9(5) . .
O106 N106 C106 121.3(5) . .
O105 N106 C106 117.8(5) . .
C105 C106 N106 116.8(5) . .
C105 C106 C101 124.9(5) . .
N106 C106 C101 118.3(4) . .
C104 C107 H10D 109.5 . .
C104 C107 H10E 109.5 . .
H10D C107 H10E 109.5 . .
C104 C107 H10F 109.5 . .
H10D C107 H10F 109.5 . .
H10E C107 H10F 109.5 . .
N115 C115 C116 172(4) . .
C115 C116 H11D 109.5 . .
C115 C116 H11E 109.5 . .
H11D C116 H11E 109.5 . .
C115 C116 H11F 109.5 . .
H11D C116 H11F 109.5 . .
H11E C116 H11F 109.5 . .
N120 C120 C121 160(5) . .
C120 C121 H12A 109.5 . .
C120 C121 H12B 109.5 . .
H12A C121 H12B 109.5 . .
C120 C121 H12C 109.5 . .
H12A C121 H12C 109.5 . .
H12B C121 H12C 109.5 . .
C125 C124 N124 180.000(7) . .
C124 C125 H12D 109.5 . .
C124 C125 H12E 109.5 . .
H12D C125 H12E 109.5 . .
C124 C125 H12F 109.5 . .
H12D C125 H12F 109.5 . .
H12E C125 H12F 109.5 . .
C128 C129 H12G 109.5 . .
C128 C129 H12H 109.5 . .
H12G C129 H12H 109.5 . .
C128 C129 H12I 109.5 . .
H12G C129 H12I 109.5 . .
H12H C129 H12I 109.5 . .
N130 C130 C131 165(4) . .
C130 C131 H13C 109.5 . .
C130 C131 H13D 109.5 . .
H13C C131 H13D 109.5 . .
C130 C131 H13E 109.5 . .
H13C C131 H13E 109.5 . .
H13D C131 H13E 109.5 . .
O133 N132 C132 161(5) 3_655 .
N132 C132 C133 141(2) . .
C132 C133 H13F 109.5 . .
C132 C133 H13G 109.5 . .
H13F C133 H13G 109.5 . .
C132 C133 H13H 109.5 . .
H13F C133 H13H 109.5 . .
H13G C133 H13H 109.5 . .
N134 C134 C135 137(3) . .
C134 C135 H13I 109.5 . .
C134 C135 H13J 109.5 . .
H13I C135 H13J 109.5 . .
C134 C135 H13K 109.5 . .
H13I C135 H13K 109.5 . .
H13J C135 H13K 109.5 . .
N136 C136 C137 150(4) . .
C136 C137 H13L 109.5 . .
C136 C137 H13M 109.5 . .
H13L C137 H13M 109.5 . .
C136 C137 H13N 109.5 . .
H13L C137 H13N 109.5 . .
H13M C137 H13N 109.5 . .
N138 C138 C139 145(4) . .
N138 C138 C138 113(4) . 2_675
C139 C138 C138 48(2) . 2_675
C138 C139 H13O 109.5 . .
C138 C139 H13P 109.5 . .
H13O C139 H13P 109.5 . .
C138 C139 H13Q 109.5 . .
H13O C139 H13Q 109.5 . .
H13P C139 H13Q 109.5 . .
Cl41 C140 Cl43 51(2) . .
Cl41 C140 Cl44 72(2) . .
Cl43 C140 Cl44 100.0(19) . .
Cl41 C140 O154 56(3) . .
Cl43 C140 O154 37(3) . .
Cl44 C140 O154 67(3) . .
Cl41 C140 Cl45 47(2) . .
Cl43 C140 Cl45 62.2(17) . .
Cl44 C140 Cl45 115.1(15) . .
O154 C140 Cl45 92(3) . .
Cl41 C140 Cl46 145(3) . .
Cl43 C140 Cl46 148(2) . .
Cl44 C140 Cl46 111.6(15) . .
O154 C140 Cl46 158(3) . .
Cl45 C140 Cl46 107.1(14) . .
Cl41 C140 Cl42 110(3) . .
Cl43 C140 Cl42 125(2) . .
Cl44 C140 Cl42 124.1(18) . .
O154 C140 Cl42 161(4) . .
Cl45 C140 Cl42 69.7(13) . .
Cl46 C140 Cl42 37.8(11) . .
Cl41 C140 H140 117.0 . .
Cl43 C140 H140 117.0 . .
Cl44 C140 H140 47.1 . .
O154 C140 H140 81.8 . .
Cl45 C140 H140 162.1 . .
Cl46 C140 H140 82.6 . .
Cl42 C140 H140 117.0 . .
Cl43 Cl41 C140 67(3) . .
Cl41 Cl43 C140 62(3) . .
N132 O133 O132 128(5) 4_565 4_565

loop_
_geom_bond_atom_site_label_1
_geom_bond_atom_site_label_2
_geom_bond_distance
_geom_bond_site_symmetry_2
Ba1 O21 2.724(3) 3_655
Ba1 O21 2.724(3) .
Ba1 O21 2.724(3) 2_665
Ba1 O21 2.724(3) 4_565
Ba1 O1 2.762(3) 3_655
Ba1 O1 2.762(3) .
Ba1 O1 2.762(3) 4_565
Ba1 O1 2.762(3) 2_665
C1 N3 1.322(5) .
C1 N2 1.322(5) .
C1 N1 1.397(5) .
N1 C4 1.378(5) .
N1 H1 0.8800 .
O1 C4 1.242(4) .
C2 N3 1.336(6) .
C2 N5 1.372(5) .
C2 C3 1.387(5) .
N2 H2A 0.8800 .
N2 H2B 0.8800 .
O2 C12 1.421(7) .
O2 C6 1.424(6) .
C3 N4 1.389(5) .
C3 C4 1.419(5) .
O3 C7 1.428(5) .
O3 C9 1.436(6) .
N4 C5 1.311(5) .
O4 C9 1.394(7) .
O4 C8 1.456(6) .
C5 N5 1.369(5) .
C5 H5 0.9500 .
N5 C6 1.490(5) .
O5 C13 1.430(7) .
O5 Si1 1.625(5) .
O5 Si1A 1.692(7) .
C6 C7 1.511(6) .
C6 H6 1.0000 .
C7 C8 1.513(7) .
C7 H7 1.0000 .
C8 C12 1.498(8) .
C8 H8 1.0000 .
C9 C10 1.505(9) .
C9 C11 1.511(7) .
C10 H10A 0.9800 .
C10 H10B 0.9800 .
C10 H10C 0.9800 .
C11 H11A 0.9800 .
C11 H11B 0.9800 .
C11 H11C 0.9800 .
C12 C13 1.520(8) .
C12 H12 1.0000 .
C13 H13A 0.9900 .
C13 H13B 0.9900 .
Si1 C15 1.720(14) .
Si1 C14 1.81(2) .
Si1 C16 1.857(13) .
C14 H14A 0.9800 .
C14 H14B 0.9800 .
C14 H14C 0.9800 .
C15 H15A 0.9800 .
C15 H15B 0.9800 .
C15 H15C 0.9800 .
C16 C17 1.51(2) .
C16 C19 1.572(19) .
C16 C18 1.66(2) .
C17 H17A 0.9800 .
C17 H17B 0.9800 .
C17 H17C 0.9800 .
C18 H18A 0.9800 .
C18 H18B 0.9800 .
C18 H18C 0.9800 .
C19 H19A 0.9800 .
C19 H19B 0.9800 .
C19 H19C 0.9800 .
Si1A C16A 1.78(2) .
Si1A C14A 1.82(2) .
C14A H14D 0.9800 .
C14A H14E 0.9800 .
C14A H14F 0.9800 .
C16A C17A 1.71(4) .
C17A H17A 0.9800 .
C17A H17B 0.9800 .
C17A H17C 0.9800 .
Si2 O25 1.670(4) .
Si2 C35 1.838(8) .
Si2 C34 1.844(7) .
Si2 C36 1.873(6) .
O21 C24 1.255(4) .
N21 C24 1.378(5) .
N21 C21 1.395(5) .
N21 H21 0.8800 .
C21 N23 1.320(5) .
C21 N22 1.322(5) .
C22 N23 1.345(5) .
C22 N25 1.376(5) .
C22 C23 1.396(5) .
N22 H22A 0.8800 .
N22 H22B 0.8800 .
O22 C26 1.429(5) .
O22 C32 1.437(5) .
C23 N24 1.383(5) .
C23 C24 1.414(5) .
O23 C27 1.415(6) .
O23 C29 1.438(7) .
N24 C25 1.318(5) .
O24 C29 1.390(8) .
O24 C28 1.444(7) .
C25 N25 1.376(6) .
C25 H25 0.9500 .
N25 C26 1.446(5) .
O25 C33 1.426(6) .
C26 C27 1.544(6) .
C26 H26 1.0000 .
C27 C28 1.513(7) .
C27 H27 1.0000 .
C28 C32 1.509(6) .
C28 H28 1.0000 .
C29 C30 1.476(10) .
C29 C31 1.560(11) .
C30 H30A 0.9800 .
C30 H30B 0.9800 .
C30 H30C 0.9800 .
C31 H31A 0.9800 .
C31 H31B 0.9800 .
C31 H31C 0.9800 .
C32 C33 1.490(6) .
C32 H32 1.0000 .
C33 H33A 0.9900 .
C33 H33B 0.9900 .
C34 H34A 0.9800 .
C34 H34B 0.9800 .
C34 H34C 0.9800 .
C35 H35A 0.9800 .
C35 H35B 0.9800 .
C35 H35C 0.9800 .
C36 C39 1.526(10) .
C36 C37 1.537(9) .
C36 C38 1.554(10) .
C37 H37A 0.9800 .
C37 H37B 0.9800 .
C37 H37C 0.9800 .
C38 H38A 0.9800 .
C38 H38B 0.9800 .
C38 H38C 0.9800 .
C39 H39A 0.9800 .
C39 H39B 0.9800 .
C39 H39C 0.9800 .
Ba2 O41 2.711(3) .
Ba2 O41 2.711(3) 2_665
Ba2 O41 2.711(3) 4_565
Ba2 O41 2.711(3) 3_655
Ba2 O61 2.754(3) 3_655
Ba2 O61 2.754(3) 2_665
Ba2 O61 2.754(3) 4_565
Ba2 O61 2.754(3) .
Si3 O45 1.666(3) .
Si3 C55 1.852(6) .
Si3 C54 1.854(5) .
Si3 C56 1.879(7) .
C41 N42 1.308(5) .
C41 N43 1.327(5) .
C41 N41 1.407(5) .
N41 C44 1.371(4) .
N41 H41 0.8800 .
O41 C44 1.246(4) .
C42 N43 1.341(5) .
C42 N45 1.367(5) .
C42 C43 1.378(5) .
N42 H42A 0.8800 .
N42 H42B 0.8800 .
O42 C46 1.418(5) .
O42 C52 1.436(5) .
C43 N44 1.380(5) .
C43 C44 1.425(5) .
O43 C47 1.413(5) .
O43 C49 1.435(5) .
N44 C45 1.326(5) .
O44 C49 1.407(8) .
O44 C48 1.432(6) .
C45 N45 1.393(5) .
C45 H45 0.9500 .
N45 C46 1.452(5) .
O45 C53 1.425(6) .
C46 C47 1.530(6) .
C46 H46 1.0000 .
C47 C48 1.503(6) .
C47 H47 1.0000 .
C48 C52 1.533(7) .
C48 H48 1.0000 .
C49 C50 1.497(9) .
C49 C51 1.513(8) .
C50 H50A 0.9800 .
C50 H50B 0.9800 .
C50 H50C 0.9800 .
C51 H51A 0.9800 .
C51 H51B 0.9800 .
C51 H51C 0.9800 .
C52 C53 1.521(6) .
C52 H52 1.0000 .
C53 H53A 0.9900 .
C53 H53B 0.9900 .
C54 H54A 0.9800 .
C54 H54B 0.9800 .
C54 H54C 0.9800 .
C55 H55A 0.9800 .
C55 H55B 0.9800 .
C55 H55C 0.9800 .
C56 C57 1.522(9) .
C56 C58 1.544(11) .
C56 C59 1.549(8) .
C57 H57A 0.9800 .
C57 H57B 0.9800 .
C57 H57C 0.9800 .
C58 H58A 0.9800 .
C58 H58B 0.9800 .
C58 H58C 0.9800 .
C59 H59A 0.9800 .
C59 H59B 0.9800 .
C59 H59C 0.9800 .
O61 C64 1.260(5) .
N61 C64 1.372(5) .
N61 C61 1.388(5) .
N61 H61 0.8800 .
C61 N63 1.311(5) .
C61 N62 1.318(6) .
N62 H62A 0.8800 .
N62 H62B 0.8800 .
O62 C66 1.358(9) .
O62 C72 1.414(16) .
C62 N63 1.344(6) .
C62 N65 1.386(5) .
C62 C63 1.399(5) .
O63 C67 1.412(6) .
O63 C69 1.444(6) .
C63 N64 1.377(6) .
C63 C64 1.411(5) .
N64 C65 1.301(6) .
O64 C69 1.403(9) .
O64 C68 1.457(9) .
N65 C65 1.384(6) .
N65 C66 1.477(6) .
C65 H65 0.9500 .
C66 C67 1.527(7) .
C66 H66 1.0000 .
C67 C68 1.545(7) .
C67 H67 1.0000 .
C68 C72 1.478(15) .
C68 H68 1.0000 .
C69 C70 1.466(10) .
C69 C71 1.511(9) .
C70 H70A 0.9800 .
C70 H70B 0.9800 .
C70 H70C 0.9800 .
C71 H71A 0.9800 .
C71 H71B 0.9800 .
C71 H71C 0.9800 .
C72 C73 1.71(2) .
C72 H72 1.0000 .
C73 O65 1.41(2) .
C73 H73A 0.9900 .
C73 H73B 0.9900 .
O65 Si4 1.569(10) .
Si4 C75 1.71(2) .
Si4 C76 1.77(2) .
Si4 C74 1.909(19) .
C74 H74A 0.9800 .
C74 H74B 0.9800 .
C74 H74C 0.9800 .
C75 H75A 0.9800 .
C75 H75B 0.9800 .
C75 H75C 0.9800 .
C76 C77 1.55(2) .
C76 C79 1.57(2) .
C76 C78 1.60(2) .
C77 H77A 0.9800 .
C77 H77B 0.9800 .
C77 H77C 0.9800 .
C78 H78A 0.9800 .
C78 H78B 0.9800 .
C78 H78C 0.9800 .
C79 H79A 0.9800 .
C79 H79B 0.9800 .
C79 H79C 0.9800 .
O65A C73A 1.45(3) .
O65A Si4A 1.77(2) .
C73A H73C 0.9900 .
C73A H73D 0.9900 .
Si4A C76A 1.78(3) .
Si4A C74A 1.81(3) .
Si4A C75A 1.82(3) .
C74A H74D 0.9800 .
C74A H74E 0.9800 .
C74A H74F 0.9800 .
C75A H75D 0.9800 .
C75A H75E 0.9800 .
C75A H75F 0.9800 .
C76A C77A 1.56(3) .
C76A C79A 1.58(3) .
C76A C78A 1.60(3) .
C77A H77D 0.9800 .
C77A H77E 0.9800 .
C77A H77F 0.9800 .
C78A H78D 0.9800 .
C78A H78E 0.9800 .
C78A H78F 0.9800 .
C79A H79D 0.9800 .
C79A H79E 0.9800 .
C79A H79F 0.9800 .
O101 C101 1.237(5) .
C101 C102 1.443(7) .
C101 C106 1.447(7) .
N102 O102 1.192(7) .
N102 O103 1.209(7) .
N102 C102 1.452(7) .
C102 C103 1.401(7) .
C103 C104 1.391(9) .
C103 H103 0.9500 .
C104 C105 1.380(9) .
C104 C107 1.503(8) .
O105 N106 1.240(6) .
C105 C106 1.384(7) .
C105 H105 0.9500 .
O106 N106 1.227(6) .
N106 C106 1.443(7) .
C107 H10D 0.9800 .
C107 H10E 0.9800 .
C107 H10F 0.9800 .
N115 C115 1.05(3) .
C115 C116 1.20(4) .
C116 H11D 0.9800 .
C116 H11E 0.9800 .
C116 H11F 0.9800 .
N120 C120 1.15(2) .
C120 C121 1.49(2) .
C121 H12A 0.9800 .
C121 H12B 0.9800 .
C121 H12C 0.9800 .
N124 C124 1.28(2) .
C124 C125 1.25(2) .
C125 H12D 0.9800 .
C125 H12E 0.9800 .
C125 H12F 0.9800 .
C128 C129 0.77(3) .
C129 H12G 0.9800 .
C129 H12H 0.9800 .
C129 H12I 0.9800 .
N130 C130 1.39(2) .
C130 C131 1.49(2) .
C131 H13C 0.9800 .
C131 H13D 0.9800 .
C131 H13E 0.9800 .
N132 O133 0.93(3) 3_655
N132 C132 1.21(2) .
C132 C133 1.411(17) .
C133 H13F 0.9800 .
C133 H13G 0.9800 .
C133 H13H 0.9800 .
N134 C134 1.23(2) .
C134 C135 1.46(2) .
C135 H13I 0.9800 .
C135 H13J 0.9800 .
C135 H13K 0.9800 .
N136 C136 1.24(2) .
C136 C137 1.41(2) .
C137 H13L 0.9800 .
C137 H13M 0.9800 .
C137 H13N 0.9800 .
N138 C138 1.23(3) .
C138 C139 1.45(3) .
C138 C138 1.93(9) 2_675
C139 H13O 0.9800 .
C139 H13P 0.9800 .
C139 H13Q 0.9800 .
C140 Cl41 1.50(5) .
C140 Cl43 1.57(4) .
C140 Cl44 1.68(3) .
C140 O154 1.73(8) .
C140 Cl45 1.71(3) .
C140 Cl46 1.78(3) .
C140 Cl42 1.84(4) .
C140 H140 1.0000 .
Cl41 Cl43 1.32(5) .
O132 O133 1.16(4) 3_655
O133 N132 0.93(3) 4_565
O133 O132 1.16(4) 4_565
O152 O153 1.56(12) .

loop_
_geom_hbond_atom_site_label_D
_geom_hbond_atom_site_label_H
_geom_hbond_atom_site_label_A
_geom_hbond_distance_DH
_geom_hbond_distance_HA
_geom_hbond_distance_DA
_geom_hbond_angle_DHA
_geom_hbond_site_symmetry_A
N1 H1 O1 0.88 2.06 2.907(4) 161.1 3_655
N2 H2A O25 0.88 2.20 3.049(5) 160.8 .
N2 H2B N4 0.88 2.04 2.912(5) 170.1 3_655
N21 H21 O21 0.88 2.08 2.931(4) 162.1 3_655
N22 H22A O101 0.88 2.17 2.905(5) 141.4 2_665
N22 H22A O106 0.88 2.41 3.116(6) 137.2 2_665
N22 H22B N24 0.88 2.05 2.917(5) 168.3 3_655
N41 H41 O41 0.88 2.04 2.889(4) 162.0 4_565
N42 H42A O102 0.88 2.23 3.016(6) 148.0 .
N42 H42A O101 0.88 2.24 2.930(5) 135.5 .
N42 H42B N44 0.88 2.06 2.923(5) 167.8 4_565
N61 H61 O61 0.88 2.02 2.866(4) 160.3 4_565
N62 H62A O45 0.88 2.31 3.012(5) 136.8 .
N62 H62B N64 0.88 2.02 2.883(5) 168.2 4_565
